data_4085333
loop_
_publ_author_name
'Rezaei Rad, Babak'
'Chakraborty, Uttam'
'M\"uhldorf, Bernd'
'Sklorz, Julian A. W.'
'Bodensteiner, Michael'
'M\"uller, Christian'
'Wolf, Robert'

_publ_section_title
;
 Synthesis, Structure, and Reactivity of Pentamethylcyclopentadienyl
 2,4,6-Triphenylphosphinine Iron Complexes
;
_journal_issue 3
_journal_name_full Organometallics
_journal_page_first 622
_journal_paper_doi 10.1021/om501161y
_journal_volume 34
_journal_year 2015
_chemical_formula_moiety 'C35 H38 Fe N P'
_chemical_formula_sum 'C35 H38 Fe N P'
_chemical_formula_weight 559.48
_chemical_name_systematic
;
 ?
;
_space_group_crystal_system triclinic
_space_group_IT_number 2
_space_group_name_Hall '-P 1'
_space_group_name_H-M_alt 'P -1'
_symmetry_space_group_name_Hall '-P 1'
_symmetry_space_group_name_H-M 'P -1'
_atom_sites_solution_hydrogens geom
_atom_sites_solution_primary direct
_audit_creation_date 2014-08-27
_audit_creation_method
;
Olex2 1.2
(compiled 2014.07.22 svn.r2960 for OlexSys, GUI svn.r4862)
;
_cell_angle_alpha 102.503(2)
_cell_angle_beta 90.002(2)
_cell_angle_gamma 101.497(2)
_cell_formula_units_Z 8
_cell_length_a 17.6804(5)
_cell_length_b 18.1961(5)
_cell_length_c 18.5988(6)
_cell_measurement_reflns_used 14617
_cell_measurement_temperature 123.00(10)
_cell_measurement_theta_max 73.4290
_cell_measurement_theta_min 3.4280
_cell_volume 5718.6(3)
_computing_cell_refinement
;
CrysAlisPro, Agilent Technologies,
Version 1.171.36.28 (release 01-02-2013 CrysAlis171 .NET)
(compiled Feb  1 2013,16:14:44)
;
_computing_data_collection
;
CrysAlisPro, Agilent Technologies,
Version 1.171.36.28 (release 01-02-2013 CrysAlis171 .NET)
(compiled Feb  1 2013,16:14:44)
;
_computing_data_reduction
;
CrysAlisPro, Agilent Technologies,
Version 1.171.36.28 (release 01-02-2013 CrysAlis171 .NET)
(compiled Feb  1 2013,16:14:44)
;
_computing_molecular_graphics 'Olex2 (Dolomanov et al., 2009)'
_computing_publication_material 'Olex2 (Dolomanov et al., 2009)'
_computing_structure_refinement 'ShelXL (Sheldrick, 2008)'
_computing_structure_solution 'ShelXS (Sheldrick, 2008)'
_diffrn_ambient_temperature 123(1)
_diffrn_detector_area_resol_mean 10.3546
_diffrn_measured_fraction_theta_full 0.989
_diffrn_measured_fraction_theta_max 0.948
_diffrn_measurement_details
;
  1 omega -112.00  -13.00   1.0000    5.0000
omega____ theta____ kappa____ phi______ frames
    -      -41.2064  -57.0000  120.0000 99

  2 omega    8.00  102.00   1.0000    5.0000
omega____ theta____ kappa____ phi______ frames
    -       41.2064   77.0000   30.0000 94

  3 omega  -16.00   82.00   1.0000    5.0000
omega____ theta____ kappa____ phi______ frames
    -       41.2064  -99.0000  -90.0000 98

  4 omega   23.00  109.00   1.0000   25.0000
omega____ theta____ kappa____ phi______ frames
    -      106.9800  -94.0000  120.0000 86

  5 omega   78.00  133.00   1.0000   25.0000
omega____ theta____ kappa____ phi______ frames
    -      106.9800  -77.0000 -120.0000 55

  6 omega   99.00  158.00   1.0000   25.0000
omega____ theta____ kappa____ phi______ frames
    -      106.9800  125.0000 -180.0000 59

  7 omega   73.00  158.00   1.0000   25.0000
omega____ theta____ kappa____ phi______ frames
    -      106.9800   77.0000  -90.0000 85

  8 omega   23.00  109.00   1.0000   25.0000
omega____ theta____ kappa____ phi______ frames
    -      106.9800  -94.0000   30.0000 86

  9 omega   79.00  158.00   1.0000   25.0000
omega____ theta____ kappa____ phi______ frames
    -      106.9800   45.0000 -120.0000 79

 10 omega   36.00   67.00   1.0000   25.0000
omega____ theta____ kappa____ phi______ frames
    -      106.9800  -77.0000 -120.0000 31

 11 omega   23.00  109.00   1.0000   25.0000
omega____ theta____ kappa____ phi______ frames
    -      106.9800  -94.0000 -150.0000 86

 12 omega   47.00   77.00   1.0000   25.0000
omega____ theta____ kappa____ phi______ frames
    -      106.9800  -45.0000   90.0000 30

 13 omega   79.00  158.00   1.0000   25.0000
omega____ theta____ kappa____ phi______ frames
    -      106.9800   45.0000  -30.0000 79

 14 omega   77.00  158.00   1.0000   25.0000
omega____ theta____ kappa____ phi______ frames
    -      106.9800   61.0000 -180.0000 81

 15 omega   92.00  121.00   1.0000   25.0000
omega____ theta____ kappa____ phi______ frames
    -      106.9800 -125.0000    0.0000 29

 16 omega   33.00   60.00   1.0000   25.0000
omega____ theta____ kappa____ phi______ frames
    -      106.9800 -125.0000    0.0000 27

 17 omega -115.00  -12.00   1.0000    5.0000
omega____ theta____ kappa____ phi______ frames
    -      -41.2064  -57.0000 -120.0000 103

 18 omega  -33.00   71.00   1.0000    5.0000
omega____ theta____ kappa____ phi______ frames
    -       41.2064  -57.0000  -30.0000 104

 19 omega  -35.00   67.00   1.0000    5.0000
omega____ theta____ kappa____ phi______ frames
    -       41.2064  -37.0000   90.0000 102

 20 omega   76.00  110.00   1.0000   25.0000
omega____ theta____ kappa____ phi______ frames
    -      106.9800   30.0000   90.0000 34
;
_diffrn_measurement_device_type 'SuperNova, Single source at offset, Atlas'
_diffrn_measurement_method '\w scans'
_diffrn_orient_matrix_UB_11 -0.0114475000
_diffrn_orient_matrix_UB_12 0.0277035000
_diffrn_orient_matrix_UB_13 0.0726364000
_diffrn_orient_matrix_UB_21 0.0880998000
_diffrn_orient_matrix_UB_22 -0.0093740000
_diffrn_orient_matrix_UB_23 0.0105936000
_diffrn_orient_matrix_UB_31 -0.0055890000
_diffrn_orient_matrix_UB_32 0.0836332000
_diffrn_orient_matrix_UB_33 -0.0427474000
_diffrn_radiation_monochromator mirror
_diffrn_radiation_type CuK\a
_diffrn_radiation_wavelength 1.54178
_diffrn_reflns_av_R_equivalents 0.0354
_diffrn_reflns_av_unetI/netI 0.0493
_diffrn_reflns_Laue_measured_fraction_full 0.989
_diffrn_reflns_Laue_measured_fraction_max 0.948
_diffrn_reflns_limit_h_max 19
_diffrn_reflns_limit_h_min -22
_diffrn_reflns_limit_k_max 22
_diffrn_reflns_limit_k_min -20
_diffrn_reflns_limit_l_max 23
_diffrn_reflns_limit_l_min -23
_diffrn_reflns_number 46955
_diffrn_reflns_point_group_measured_fraction_full 0.989
_diffrn_reflns_point_group_measured_fraction_max 0.948
_diffrn_reflns_theta_full 67.679
_diffrn_reflns_theta_max 74.162
_diffrn_reflns_theta_min 3.108
_diffrn_source 'SuperNova (Cu) X-ray Source'
_exptl_absorpt_coefficient_mu 4.928
_exptl_absorpt_correction_T_max 1.00000
_exptl_absorpt_correction_T_min 0.51819
_exptl_absorpt_correction_type multi-scan
_exptl_absorpt_process_details
;
CrysAlisPro, Agilent Technologies,
Version 1.171.36.28 (release 01-02-2013 CrysAlis171 .NET)
(compiled Feb  1 2013,16:14:44)
Empirical absorption correction using spherical harmonics,
 implemented in SCALE3 ABSPACK scaling algorithm.
;
_exptl_crystal_colour 'clear red'
_exptl_crystal_colour_lustre clear
_exptl_crystal_colour_primary red
_exptl_crystal_density_diffrn 1.300
_exptl_crystal_description
;
;
_exptl_crystal_F_000 2368
_exptl_crystal_size_max 0.1756
_exptl_crystal_size_mid 0.1492
_exptl_crystal_size_min 0.0974
_refine_diff_density_max 0.473
_refine_diff_density_min -0.321
_refine_diff_density_rms 0.050
_refine_ls_extinction_method none
_refine_ls_goodness_of_fit_ref 1.017
_refine_ls_hydrogen_treatment constr
_refine_ls_matrix_type full
_refine_ls_number_parameters 1397
_refine_ls_number_reflns 22060
_refine_ls_number_restraints 0
_refine_ls_restrained_S_all 1.017
_refine_ls_R_factor_all 0.0663
_refine_ls_R_factor_gt 0.0443
_refine_ls_shift/su_max 0.001
_refine_ls_shift/su_mean 0.000
_refine_ls_structure_factor_coef Fsqd
_refine_ls_weighting_details 'w=1/[\s^2^(Fo^2^)+(0.0514P)^2^+1.4455P] where P=(Fo^2^+2Fc^2^)/3'
_refine_ls_weighting_scheme calc
_refine_ls_wR_factor_gt 0.1037
_refine_ls_wR_factor_ref 0.1175
_reflns_Friedel_coverage 0.000
_reflns_number_gt 16719
_reflns_number_total 22060
_reflns_threshold_expression 'I > 2\s(I)'
_cod_data_source_file om501161y_si_002.cif
_cod_data_source_block 5
_cod_depositor_comments 'Adding full bibliography for 4085329--4085336.cif.'
_cod_database_code 4085333
_shelxl_version_number 2014-3
_chemical_oxdiff_formula 'C280 H304 Fe8 N8 P8'
_shelx_space_group_comment
;
The symmetry employed for this shelxl refinement is uniquely defined
by the following loop, which should always be used as a source of
symmetry information in preference to the above space-group names.
They are only intended as comments.
;
_reflns_odcompleteness_completeness 99.06
_reflns_odcompleteness_iscentric 1
_reflns_odcompleteness_theta 66.97
_olex2_refinement_description
;
1. Fixed Uiso
 At 1.2 times of:
  All C(H) groups
 At 1.5 times of:
  All C(H,H,H) groups
2.a Ternary CH refined with riding coordinates:
 C12(H12), C14(H14), C29(H29), C31(H31), C46(H46), C48(H48), C63(H63), C65(H65)
2.b Aromatic/amide H refined with riding coordinates:
 C112(H112), C113(H113), C114(H114), C115(H115), C116(H116), C132(H132),
 C133(H133), C134(H134), C135(H135), C136(H136), C152(H152), C153(H153),
 C154(H154), C155(H155), C156(H156), C282(H282), C283(H283), C284(H284),
 C285(H285), C286(H286), C302(H302), C303(H303), C304(H304), C305(H305),
 C306(H306), C322(H322), C323(H323), C324(H324), C325(H325), C326(H326),
 C452(H452), C453(H453), C454(H454), C455(H455), C456(H456), C472(H472),
 C473(H473), C474(H474), C475(H475), C476(H476), C492(H492), C493(H493),
 C494(H494), C495(H495), C496(H496), C622(H622), C623(H623), C624(H624),
 C625(H625), C626(H626), C642(H642), C643(H643), C644(H644), C645(H645),
 C646(H646), C662(H662), C663(H663), C664(H664), C665(H665), C666(H666)
2.c Idealised Me refined as rotating group:
 C6(H6A,H6B,H6C), C7(H7A,H7B,H7C), C8(H8A,H8B,H8C), C9(H9A,H9B,H9C), C10(H10A,
 H10B,H10C), C16(H16A,H16B,H16C), C17(H17A,H17B,H17C), C23(H23A,H23B,H23C),
 C24(H24A,H24B,H24C), C25(H25A,H25B,H25C), C26(H26A,H26B,H26C), C27(H27A,H27B,
 H27C), C33(H33A,H33B,H33C), C34(H34A,H34B,H34C), C40(H40A,H40B,H40C), C41(H41A,
 H41B,H41C), C42(H42A,H42B,H42C), C43(H43A,H43B,H43C), C44(H44A,H44B,H44C),
 C50(H50A,H50B,H50C), C51(H51A,H51B,H51C), C57(H57A,H57B,H57C), C58(H58A,H58B,
 H58C), C59(H59A,H59B,H59C), C60(H60A,H60B,H60C), C61(H61A,H61B,H61C), C67(H67A,
 H67B,H67C), C68(H68A,H68B,H68C)
;
_olex2_submission_special_instructions 'No special instructions were received'

loop_
_space_group_symop_operation_xyz
'x, y, z'
'-x, -y, -z'

loop_
_atom_site_label
_atom_site_type_symbol
_atom_site_fract_x
_atom_site_fract_y
_atom_site_fract_z
_atom_site_U_iso_or_equiv
_atom_site_adp_type
_atom_site_occupancy
_atom_site_site_symmetry_order
_atom_site_calc_flag
_atom_site_refinement_flags_posn
C1 C 0.01374(17) 0.3031(2) 0.56011(15) 0.0506(8) Uani 1 1 d .
C2 C 0.02983(18) 0.2284(2) 0.55154(16) 0.0526(8) Uani 1 1 d .
C3 C -0.02343(16) 0.17712(18) 0.49866(17) 0.0457(7) Uani 1 1 d .
C4 C -0.07291(14) 0.21974(16) 0.47315(15) 0.0375(6) Uani 1 1 d .
C5 C -0.05038(15) 0.29818(16) 0.51088(15) 0.0383(6) Uani 1 1 d .
C6 C 0.0527(2) 0.3743(3) 0.61418(19) 0.0812(14) Uani 1 1 d .
H6A H 0.0278 0.3767 0.6615 0.122 Uiso 1 1 calc GR
H6B H 0.0484 0.4197 0.5953 0.122 Uiso 1 1 calc GR
H6C H 0.1073 0.3731 0.6211 0.122 Uiso 1 1 calc GR
C7 C 0.0910(2) 0.2076(3) 0.5949(2) 0.0853(15) Uani 1 1 d .
H7A H 0.1334 0.2524 0.6100 0.128 Uiso 1 1 calc GR
H7B H 0.1109 0.1653 0.5643 0.128 Uiso 1 1 calc GR
H7C H 0.0688 0.1918 0.6388 0.128 Uiso 1 1 calc GR
C8 C -0.0316(2) 0.0916(2) 0.4758(2) 0.0750(12) Uani 1 1 d .
H8A H 0.0173 0.0776 0.4868 0.113 Uiso 1 1 calc GR
H8B H -0.0445 0.0747 0.4228 0.113 Uiso 1 1 calc GR
H8C H -0.0727 0.0665 0.5030 0.113 Uiso 1 1 calc GR
C9 C -0.13962(16) 0.1866(2) 0.41779(17) 0.0525(8) Uani 1 1 d .
H9A H -0.1279 0.1426 0.3822 0.079 Uiso 1 1 calc GR
H9B H -0.1482 0.2259 0.3918 0.079 Uiso 1 1 calc GR
H9C H -0.1862 0.1698 0.4433 0.079 Uiso 1 1 calc GR
C10 C -0.0902(2) 0.3621(2) 0.5058(2) 0.0600(9) Uani 1 1 d .
H10A H -0.1238 0.3705 0.5474 0.090 Uiso 1 1 calc GR
H10B H -0.1215 0.3485 0.4595 0.090 Uiso 1 1 calc GR
H10C H -0.0516 0.4093 0.5070 0.090 Uiso 1 1 calc GR
C11 C 0.14716(14) 0.33943(15) 0.44411(13) 0.0319(5) Uani 1 1 d .
C12 C 0.15387(13) 0.26176(15) 0.42755(14) 0.0326(5) Uani 1 1 d .
H12 H 0.1856 0.2455 0.4634 0.039 Uiso 1 1 calc R
C13 C 0.10526(14) 0.20182(15) 0.37561(14) 0.0320(5) Uani 1 1 d .
C14 C 0.04186(14) 0.21957(15) 0.33931(14) 0.0330(5) Uani 1 1 d .
H14 H -0.0006 0.1759 0.3156 0.040 Uiso 1 1 calc R
C15 C 0.02865(14) 0.29560(15) 0.34733(13) 0.0316(5) Uani 1 1 d .
C16 C 0.19890(17) 0.33537(17) 0.27417(16) 0.0448(7) Uani 1 1 d .
H16A H 0.2115 0.3425 0.2245 0.067 Uiso 1 1 calc GR
H16B H 0.1664 0.2843 0.2709 0.067 Uiso 1 1 calc GR
H16C H 0.2467 0.3399 0.3030 0.067 Uiso 1 1 calc GR
C17 C 0.1980(2) 0.47076(19) 0.31083(19) 0.0581(9) Uani 1 1 d .
H17A H 0.2490 0.4801 0.3358 0.087 Uiso 1 1 calc GR
H17B H 0.1682 0.5073 0.3373 0.087 Uiso 1 1 calc GR
H17C H 0.2042 0.4774 0.2601 0.087 Uiso 1 1 calc GR
C18 C 0.62144(15) 0.29283(17) 0.14854(14) 0.0369(6) Uani 1 1 d .
C19 C 0.56383(15) 0.23140(19) 0.16352(15) 0.0417(7) Uani 1 1 d .
C20 C 0.57458(16) 0.16130(17) 0.11622(16) 0.0433(7) Uani 1 1 d .
C21 C 0.63766(16) 0.17970(17) 0.07205(15) 0.0407(6) Uani 1 1 d .
C22 C 0.66610(15) 0.26056(17) 0.09048(14) 0.0378(6) Uani 1 1 d .
C23 C 0.63517(18) 0.37380(18) 0.19102(16) 0.0476(7) Uani 1 1 d .
H23A H 0.5855 0.3894 0.2006 0.071 Uiso 1 1 calc GR
H23B H 0.6663 0.4072 0.1625 0.071 Uiso 1 1 calc GR
H23C H 0.6627 0.3781 0.2379 0.071 Uiso 1 1 calc GR
C24 C 0.50556(17) 0.2378(2) 0.22154(16) 0.0558(9) Uani 1 1 d .
H24A H 0.5240 0.2232 0.2651 0.084 Uiso 1 1 calc GR
H24B H 0.4564 0.2034 0.2025 0.084 Uiso 1 1 calc GR
H24C H 0.4981 0.2909 0.2350 0.084 Uiso 1 1 calc GR
C25 C 0.5321(2) 0.0824(2) 0.1183(2) 0.0624(9) Uani 1 1 d .
H25A H 0.5615 0.0600 0.1496 0.094 Uiso 1 1 calc GR
H25B H 0.5255 0.0502 0.0682 0.094 Uiso 1 1 calc GR
H25C H 0.4812 0.0850 0.1384 0.094 Uiso 1 1 calc GR
C26 C 0.6723(2) 0.1229(2) 0.01861(18) 0.0579(9) Uani 1 1 d .
H26A H 0.7125 0.1069 0.0442 0.087 Uiso 1 1 calc GR
H26B H 0.6951 0.1468 -0.0209 0.087 Uiso 1 1 calc GR
H26C H 0.6320 0.0780 -0.0025 0.087 Uiso 1 1 calc GR
C27 C 0.73400(16) 0.30184(19) 0.05574(16) 0.0466(7) Uani 1 1 d .
H27A H 0.7379 0.3575 0.0717 0.070 Uiso 1 1 calc GR
H27B H 0.7267 0.2866 0.0019 0.070 Uiso 1 1 calc GR
H27C H 0.7815 0.2883 0.0710 0.070 Uiso 1 1 calc GR
C28 C 0.42706(14) 0.20196(16) 0.03163(14) 0.0337(5) Uani 1 1 d .
C29 C 0.45243(14) 0.28236(16) 0.05466(14) 0.0349(6) Uani 1 1 d .
H29 H 0.4355 0.3078 0.1034 0.042 Uiso 1 1 calc R
C30 C 0.51223(15) 0.32650(16) 0.02131(14) 0.0356(6) Uani 1 1 d .
C31 C 0.55401(15) 0.28870(16) -0.03498(14) 0.0351(6) Uani 1 1 d .
H31 H 0.6052 0.3183 -0.0455 0.042 Uiso 1 1 calc R
C32 C 0.53808(15) 0.20858(16) -0.06419(14) 0.0349(6) Uani 1 1 d .
C33 C 0.33938(17) 0.08618(19) -0.16941(16) 0.0489(7) Uani 1 1 d .
H33A H 0.2839 0.0795 -0.1613 0.073 Uiso 1 1 calc GR
H33B H 0.3579 0.0411 -0.1615 0.073 Uiso 1 1 calc GR
H33C H 0.3487 0.0918 -0.2201 0.073 Uiso 1 1 calc GR
C34 C 0.35462(17) 0.22272(18) -0.12112(17) 0.0472(7) Uani 1 1 d .
H34A H 0.3579 0.2312 -0.1714 0.071 Uiso 1 1 calc GR
H34B H 0.3876 0.2662 -0.0873 0.071 Uiso 1 1 calc GR
H34C H 0.3010 0.2183 -0.1063 0.071 Uiso 1 1 calc GR
C35 C 0.01820(17) 0.2278(2) 1.05258(16) 0.0503(8) Uani 1 1 d .
C36 C 0.01060(16) 0.3055(2) 1.06361(15) 0.0478(8) Uani 1 1 d .
C37 C -0.04547(16) 0.3103(2) 1.01033(16) 0.0481(8) Uani 1 1 d .
C38 C -0.07321(15) 0.2343(2) 0.96736(16) 0.0490(8) Uani 1 1 d .
C39 C -0.03368(18) 0.1834(2) 0.99330(17) 0.0533(8) Uani 1 1 d .
C40 C 0.0691(2) 0.1977(3) 1.09897(19) 0.0716(11) Uani 1 1 d .
H40A H 0.1198 0.2325 1.1079 0.107 Uiso 1 1 calc GR
H40B H 0.0752 0.1464 1.0732 0.107 Uiso 1 1 calc GR
H40C H 0.0454 0.1947 1.1462 0.107 Uiso 1 1 calc GR
C41 C 0.04919(18) 0.3711(2) 1.12456(16) 0.0622(10) Uani 1 1 d .
H41A H 0.0175 0.3735 1.1679 0.093 Uiso 1 1 calc GR
H41B H 0.0550 0.4195 1.1080 0.093 Uiso 1 1 calc GR
H41C H 0.1002 0.3631 1.1374 0.093 Uiso 1 1 calc GR
C42 C -0.07327(19) 0.3819(2) 1.00624(19) 0.0608(9) Uani 1 1 d .
H42A H -0.1065 0.3944 1.0474 0.091 Uiso 1 1 calc GR
H42B H -0.1027 0.3737 0.9595 0.091 Uiso 1 1 calc GR
H42C H -0.0288 0.4245 1.0092 0.091 Uiso 1 1 calc GR
C43 C -0.13634(17) 0.2108(2) 0.90785(18) 0.0649(11) Uani 1 1 d .
H43A H -0.1855 0.1919 0.9287 0.097 Uiso 1 1 calc GR
H43B H -0.1241 0.1699 0.8687 0.097 Uiso 1 1 calc GR
H43C H -0.1406 0.2552 0.8874 0.097 Uiso 1 1 calc GR
C44 C -0.0480(2) 0.0981(2) 0.9646(2) 0.0713(11) Uani 1 1 d .
H44A H -0.0016 0.0792 0.9739 0.107 Uiso 1 1 calc GR
H44B H -0.0604 0.0860 0.9114 0.107 Uiso 1 1 calc GR
H44C H -0.0914 0.0733 0.9896 0.107 Uiso 1 1 calc GR
C45 C 0.04420(14) 0.29632(16) 0.84804(13) 0.0343(6) Uani 1 1 d .
C46 C 0.05661(14) 0.22162(16) 0.84588(14) 0.0359(6) Uani 1 1 d .
H46 H 0.0160 0.1772 0.8201 0.043 Uiso 1 1 calc R
C47 C 0.11544(14) 0.20550(16) 0.88964(14) 0.0357(6) Uani 1 1 d .
C48 C 0.15893(14) 0.26680(16) 0.94405(14) 0.0362(6) Uani 1 1 d .
H48 H 0.1864 0.2524 0.9843 0.043 Uiso 1 1 calc R
C49 C 0.15194(14) 0.34449(17) 0.95483(14) 0.0373(6) Uani 1 1 d .
C50 C 0.22173(17) 0.33100(18) 0.78499(16) 0.0477(7) Uani 1 1 d .
H50A H 0.1958 0.3079 0.7365 0.072 Uiso 1 1 calc GR
H50B H 0.2174 0.2918 0.8144 0.072 Uiso 1 1 calc GR
H50C H 0.2764 0.3514 0.7789 0.072 Uiso 1 1 calc GR
C51 C 0.1955(2) 0.4567(2) 0.78761(19) 0.0615(9) Uani 1 1 d .
H51A H 0.2502 0.4817 0.7907 0.092 Uiso 1 1 calc GR
H51B H 0.1652 0.4936 0.8126 0.092 Uiso 1 1 calc GR
H51C H 0.1775 0.4386 0.7357 0.092 Uiso 1 1 calc GR
C52 C 0.55300(17) 0.24563(19) 0.68898(15) 0.0440(7) Uani 1 1 d .
C53 C 0.61714(16) 0.28304(17) 0.65589(15) 0.0395(6) Uani 1 1 d .
C54 C 0.63993(15) 0.22704(18) 0.59815(14) 0.0398(6) Uani 1 1 d .
C55 C 0.58963(17) 0.15497(17) 0.59711(16) 0.0436(7) Uani 1 1 d .
C56 C 0.53675(17) 0.16704(19) 0.65331(18) 0.0473(7) Uani 1 1 d .
C57 C 0.5111(2) 0.2810(3) 0.75311(18) 0.0819(15) Uani 1 1 d .
H57A H 0.5256 0.2651 0.7974 0.123 Uiso 1 1 calc GR
H57B H 0.4552 0.2639 0.7427 0.123 Uiso 1 1 calc GR
H57C H 0.5249 0.3372 0.7612 0.123 Uiso 1 1 calc GR
C58 C 0.6581(2) 0.3649(2) 0.6781(2) 0.0668(11) Uani 1 1 d .
H58A H 0.6227 0.3960 0.7033 0.100 Uiso 1 1 calc GR
H58B H 0.6762 0.3834 0.6342 0.100 Uiso 1 1 calc GR
H58C H 0.7024 0.3690 0.7114 0.100 Uiso 1 1 calc GR
C59 C 0.70762(17) 0.2399(3) 0.55100(18) 0.0670(11) Uani 1 1 d .
H59A H 0.7202 0.2941 0.5481 0.101 Uiso 1 1 calc GR
H59B H 0.6949 0.2076 0.5014 0.101 Uiso 1 1 calc GR
H59C H 0.7522 0.2265 0.5726 0.101 Uiso 1 1 calc GR
C60 C 0.5967(3) 0.0788(2) 0.5513(2) 0.0743(13) Uani 1 1 d .
H60A H 0.6215 0.0860 0.5055 0.111 Uiso 1 1 calc GR
H60B H 0.5451 0.0460 0.5395 0.111 Uiso 1 1 calc GR
H60C H 0.6280 0.0543 0.5787 0.111 Uiso 1 1 calc GR
C61 C 0.4769(2) 0.1061(3) 0.6748(3) 0.0941(17) Uani 1 1 d .
H61A H 0.4990 0.0859 0.7129 0.141 Uiso 1 1 calc GR
H61B H 0.4596 0.0644 0.6315 0.141 Uiso 1 1 calc GR
H61C H 0.4328 0.1282 0.6941 0.141 Uiso 1 1 calc GR
C62 C 0.52148(14) 0.22084(15) 0.45858(13) 0.0322(5) Uani 1 1 d .
C63 C 0.53707(15) 0.29816(15) 0.49737(14) 0.0328(5) Uani 1 1 d .
H63 H 0.5892 0.3296 0.4922 0.039 Uiso 1 1 calc R
C64 C 0.49181(15) 0.32962(15) 0.55478(14) 0.0337(5) Uani 1 1 d .
C65 C 0.42944(14) 0.28031(14) 0.57917(14) 0.0315(5) Uani 1 1 d .
H65 H 0.4097 0.2995 0.6286 0.038 Uiso 1 1 calc R
C66 C 0.40542(14) 0.20094(15) 0.54687(14) 0.0317(5) Uani 1 1 d .
C67 C 0.36255(18) 0.25354(19) 0.39252(17) 0.0499(7) Uani 1 1 d .
H67A H 0.4039 0.2720 0.3617 0.075 Uiso 1 1 calc GR
H67B H 0.3698 0.2868 0.4421 0.075 Uiso 1 1 calc GR
H67C H 0.3125 0.2546 0.3707 0.075 Uiso 1 1 calc GR
C68 C 0.34249(18) 0.1201(2) 0.32785(15) 0.0541(8) Uani 1 1 d .
H68A H 0.2881 0.1172 0.3148 0.081 Uiso 1 1 calc GR
H68B H 0.3496 0.0696 0.3336 0.081 Uiso 1 1 calc GR
H68C H 0.3748 0.1356 0.2887 0.081 Uiso 1 1 calc GR
C111 C 0.19966(14) 0.39510(16) 0.50300(14) 0.0355(6) Uani 1 1 d .
C112 C 0.20089(17) 0.47390(18) 0.51589(17) 0.0472(7) Uani 1 1 d .
H112 H 0.1656 0.4915 0.4884 0.057 Uiso 1 1 calc R
C113 C 0.2520(2) 0.5274(2) 0.56746(18) 0.0576(9) Uani 1 1 d .
H113 H 0.2511 0.5805 0.5750 0.069 Uiso 1 1 calc R
C114 C 0.30376(18) 0.5035(2) 0.60759(18) 0.0580(9) Uani 1 1 d .
H114 H 0.3396 0.5399 0.6421 0.070 Uiso 1 1 calc R
C115 C 0.3031(2) 0.4270(2) 0.59726(19) 0.0636(10) Uani 1 1 d .
H115 H 0.3381 0.4102 0.6257 0.076 Uiso 1 1 calc R
C116 C 0.25206(17) 0.3731(2) 0.54576(17) 0.0521(8) Uani 1 1 d .
H116 H 0.2530 0.3201 0.5396 0.063 Uiso 1 1 calc R
C131 C 0.11732(14) 0.12168(16) 0.36172(15) 0.0357(6) Uani 1 1 d .
C132 C 0.15777(16) 0.09473(17) 0.41168(17) 0.0429(6) Uani 1 1 d .
H132 H 0.1780 0.1285 0.4570 0.051 Uiso 1 1 calc R
C133 C 0.16906(17) 0.01982(18) 0.39658(19) 0.0480(7) Uani 1 1 d .
H133 H 0.1969 0.0028 0.4313 0.058 Uiso 1 1 calc R
C134 C 0.13976(17) -0.03036(18) 0.3310(2) 0.0522(8) Uani 1 1 d .
H134 H 0.1467 -0.0820 0.3209 0.063 Uiso 1 1 calc R
C135 C 0.10052(17) -0.00478(18) 0.28033(19) 0.0497(8) Uani 1 1 d .
H135 H 0.0806 -0.0389 0.2352 0.060 Uiso 1 1 calc R
C136 C 0.08990(16) 0.07053(17) 0.29493(16) 0.0421(6) Uani 1 1 d .
H136 H 0.0637 0.0876 0.2591 0.051 Uiso 1 1 calc R
C151 C -0.04015(14) 0.30676(15) 0.30755(14) 0.0328(5) Uani 1 1 d .
C152 C -0.06580(17) 0.37594(17) 0.32569(15) 0.0424(6) Uani 1 1 d .
H152 H -0.0411 0.4151 0.3659 0.051 Uiso 1 1 calc R
C153 C -0.12689(18) 0.38876(19) 0.28613(17) 0.0476(7) Uani 1 1 d .
H153 H -0.1435 0.4362 0.2998 0.057 Uiso 1 1 calc R
C154 C -0.16324(17) 0.33352(19) 0.22756(16) 0.0481(7) Uani 1 1 d .
H154 H -0.2047 0.3426 0.2005 0.058 Uiso 1 1 calc R
C155 C -0.13913(17) 0.26488(18) 0.20833(17) 0.0464(7) Uani 1 1 d .
H155 H -0.1641 0.2263 0.1678 0.056 Uiso 1 1 calc R
C156 C -0.07848(15) 0.25170(17) 0.24775(15) 0.0392(6) Uani 1 1 d .
H156 H -0.0626 0.2039 0.2337 0.047 Uiso 1 1 calc R
C281 C 0.36413(15) 0.16288(16) 0.07326(14) 0.0354(6) Uani 1 1 d .
C282 C 0.31830(16) 0.20384(18) 0.12120(16) 0.0434(7) Uani 1 1 d .
H282 H 0.3277 0.2583 0.1289 0.052 Uiso 1 1 calc R
C283 C 0.25940(17) 0.16649(18) 0.15773(17) 0.0472(7) Uani 1 1 d .
H283 H 0.2296 0.1957 0.1904 0.057 Uiso 1 1 calc R
C284 C 0.24359(16) 0.08766(18) 0.14721(16) 0.0442(7) Uani 1 1 d .
H284 H 0.2029 0.0622 0.1720 0.053 Uiso 1 1 calc R
C285 C 0.28797(17) 0.04630(17) 0.09997(16) 0.0447(7) Uani 1 1 d .
H285 H 0.2782 -0.0081 0.0924 0.054 Uiso 1 1 calc R
C286 C 0.34675(16) 0.08371(17) 0.06337(16) 0.0425(7) Uani 1 1 d .
H286 H 0.3760 0.0540 0.0305 0.051 Uiso 1 1 calc R
C301 C 0.53439(15) 0.41113(16) 0.05085(14) 0.0356(6) Uani 1 1 d .
C302 C 0.61024(16) 0.45283(17) 0.05081(15) 0.0410(6) Uani 1 1 d .
H302 H 0.6493 0.4270 0.0295 0.049 Uiso 1 1 calc R
C303 C 0.62904(17) 0.53080(18) 0.08118(16) 0.0464(7) Uani 1 1 d .
H303 H 0.6808 0.5580 0.0813 0.056 Uiso 1 1 calc R
C304 C 0.57278(18) 0.56906(18) 0.11131(16) 0.0470(7) Uani 1 1 d .
H304 H 0.5859 0.6223 0.1338 0.056 Uiso 1 1 calc R
C305 C 0.49722(18) 0.52973(17) 0.10863(16) 0.0451(7) Uani 1 1 d .
H305 H 0.4580 0.5565 0.1276 0.054 Uiso 1 1 calc R
C306 C 0.47832(16) 0.45159(17) 0.07853(15) 0.0409(6) Uani 1 1 d .
H306 H 0.4260 0.4253 0.0768 0.049 Uiso 1 1 calc R
C321 C 0.59046(15) 0.17548(17) -0.11941(14) 0.0391(6) Uani 1 1 d .
C322 C 0.64990(15) 0.22151(19) -0.14989(16) 0.0441(7) Uani 1 1 d .
H322 H 0.6593 0.2758 -0.1329 0.053 Uiso 1 1 calc R
C323 C 0.69515(17) 0.1896(2) -0.20405(17) 0.0520(8) Uani 1 1 d .
H323 H 0.7346 0.2223 -0.2237 0.062 Uiso 1 1 calc R
C324 C 0.68354(18) 0.1115(2) -0.22945(16) 0.0540(8) Uani 1 1 d .
H324 H 0.7144 0.0898 -0.2667 0.065 Uiso 1 1 calc R
C325 C 0.6261(2) 0.0650(2) -0.19982(17) 0.0565(8) Uani 1 1 d .
H325 H 0.6180 0.0107 -0.2163 0.068 Uiso 1 1 calc R
C326 C 0.58038(19) 0.09667(19) -0.14635(16) 0.0487(7) Uani 1 1 d .
H326 H 0.5408 0.0634 -0.1274 0.058 Uiso 1 1 calc R
C451 C -0.02049(15) 0.30511(17) 0.80116(14) 0.0370(6) Uani 1 1 d .
C452 C -0.04831(18) 0.3732(2) 0.81449(16) 0.0486(7) Uani 1 1 d .
H452 H -0.0275 0.4134 0.8555 0.058 Uiso 1 1 calc R
C453 C -0.10585(19) 0.3834(2) 0.76896(18) 0.0546(8) Uani 1 1 d .
H453 H -0.1243 0.4300 0.7796 0.066 Uiso 1 1 calc R
C454 C -0.13640(17) 0.3266(2) 0.70850(17) 0.0510(8) Uani 1 1 d .
H454 H -0.1755 0.3340 0.6774 0.061 Uiso 1 1 calc R
C455 C -0.10962(17) 0.25907(19) 0.69363(16) 0.0465(7) Uani 1 1 d .
H455 H -0.1303 0.2197 0.6520 0.056 Uiso 1 1 calc R
C456 C -0.05252(15) 0.24819(17) 0.73935(14) 0.0389(6) Uani 1 1 d .
H456 H -0.0348 0.2012 0.7285 0.047 Uiso 1 1 calc R
C471 C 0.12600(15) 0.12495(17) 0.88177(15) 0.0389(6) Uani 1 1 d .
C472 C 0.10246(15) 0.07070(17) 0.81595(16) 0.0418(6) Uani 1 1 d .
H472 H 0.0800 0.0859 0.7765 0.050 Uiso 1 1 calc R
C473 C 0.11124(17) -0.00483(19) 0.80719(19) 0.0505(7) Uani 1 1 d .
H473 H 0.0944 -0.0408 0.7622 0.061 Uiso 1 1 calc R
C474 C 0.14422(19) -0.0278(2) 0.8633(2) 0.0585(9) Uani 1 1 d .
H474 H 0.1494 -0.0797 0.8576 0.070 Uiso 1 1 calc R
C475 C 0.1699(2) 0.0257(2) 0.9282(2) 0.0584(9) Uani 1 1 d .
H475 H 0.1940 0.0105 0.9667 0.070 Uiso 1 1 calc R
C476 C 0.16068(17) 0.10060(18) 0.93755(17) 0.0466(7) Uani 1 1 d .
H476 H 0.1782 0.1362 0.9826 0.056 Uiso 1 1 calc R
C491 C 0.19590(15) 0.40272(18) 1.01786(14) 0.0409(7) Uani 1 1 d .
C492 C 0.19113(17) 0.48039(19) 1.02894(17) 0.0503(8) Uani 1 1 d .
H492 H 0.1582 0.4952 0.9967 0.060 Uiso 1 1 calc R
C493 C 0.23312(19) 0.5363(2) 1.08561(18) 0.0601(9) Uani 1 1 d .
H493 H 0.2285 0.5884 1.0917 0.072 Uiso 1 1 calc R
C494 C 0.28132(19) 0.5164(2) 1.13295(18) 0.0632(10) Uani 1 1 d .
H494 H 0.3108 0.5545 1.1712 0.076 Uiso 1 1 calc R
C495 C 0.28617(18) 0.4407(2) 1.12404(17) 0.0600(10) Uani 1 1 d .
H495 H 0.3187 0.4265 1.1571 0.072 Uiso 1 1 calc R
C496 C 0.24433(17) 0.3843(2) 1.06753(16) 0.0514(8) Uani 1 1 d .
H496 H 0.2488 0.3323 1.0627 0.062 Uiso 1 1 calc R
C621 C 0.57702(15) 0.19501(16) 0.40285(14) 0.0349(6) Uani 1 1 d .
C622 C 0.63277(16) 0.24748(18) 0.37581(15) 0.0419(6) Uani 1 1 d .
H622 H 0.6360 0.3011 0.3939 0.050 Uiso 1 1 calc R
C623 C 0.68305(17) 0.22289(19) 0.32335(16) 0.0478(7) Uani 1 1 d .
H623 H 0.7204 0.2598 0.3063 0.057 Uiso 1 1 calc R
C624 C 0.67990(19) 0.1459(2) 0.29551(17) 0.0529(8) Uani 1 1 d .
H624 H 0.7147 0.1294 0.2596 0.064 Uiso 1 1 calc R
C625 C 0.6254(2) 0.0931(2) 0.32071(18) 0.0557(8) Uani 1 1 d .
H625 H 0.6225 0.0397 0.3021 0.067 Uiso 1 1 calc R
C626 C 0.57457(18) 0.11755(17) 0.37313(16) 0.0458(7) Uani 1 1 d .
H626 H 0.5369 0.0802 0.3892 0.055 Uiso 1 1 calc R
C641 C 0.51566(15) 0.41217(15) 0.59379(15) 0.0354(6) Uani 1 1 d .
C642 C 0.55997(18) 0.46522(17) 0.55830(18) 0.0490(7) Uani 1 1 d .
H642 H 0.5718 0.4491 0.5082 0.059 Uiso 1 1 calc R
C643 C 0.5870(2) 0.54125(18) 0.5952(2) 0.0615(9) Uani 1 1 d .
H643 H 0.6184 0.5762 0.5707 0.074 Uiso 1 1 calc R
C644 C 0.5683(2) 0.56600(19) 0.6673(2) 0.0602(9) Uani 1 1 d .
H644 H 0.5869 0.6179 0.6924 0.072 Uiso 1 1 calc R
C645 C 0.52239(17) 0.51543(17) 0.70302(17) 0.0462(7) Uani 1 1 d .
H645 H 0.5086 0.5326 0.7523 0.055 Uiso 1 1 calc R
C646 C 0.49665(15) 0.43945(16) 0.66637(15) 0.0387(6) Uani 1 1 d .
H646 H 0.4652 0.4050 0.6912 0.046 Uiso 1 1 calc R
C661 C 0.34267(14) 0.15393(15) 0.58164(13) 0.0319(5) Uani 1 1 d .
C662 C 0.32345(19) 0.07494(17) 0.55813(17) 0.0492(8) Uani 1 1 d .
H662 H 0.3507 0.0507 0.5190 0.059 Uiso 1 1 calc R
C663 C 0.26599(19) 0.02955(18) 0.58931(18) 0.0530(8) Uani 1 1 d .
H663 H 0.2548 -0.0246 0.5714 0.064 Uiso 1 1 calc R
C664 C 0.22535(17) 0.06228(18) 0.64572(16) 0.0451(7) Uani 1 1 d .
H664 H 0.1860 0.0313 0.6673 0.054 Uiso 1 1 calc R
C665 C 0.24259(17) 0.14078(19) 0.67061(18) 0.0494(7) Uani 1 1 d .
H665 H 0.2150 0.1644 0.7098 0.059 Uiso 1 1 calc R
C666 C 0.30001(17) 0.18599(17) 0.63897(17) 0.0447(7) Uani 1 1 d .
H666 H 0.3106 0.2402 0.6568 0.054 Uiso 1 1 calc R
N1 N 0.15783(14) 0.39352(14) 0.30982(13) 0.0428(5) Uani 1 1 d .
N2 N 0.37993(15) 0.15373(15) -0.11871(14) 0.0488(6) Uani 1 1 d .
N3 N 0.18578(14) 0.39280(15) 0.82222(14) 0.0463(6) Uani 1 1 d .
N4 N 0.36477(14) 0.17637(14) 0.39691(12) 0.0421(5) Uani 1 1 d .
P1 P 0.09955(4) 0.38159(4) 0.38175(4) 0.03458(14) Uani 1 1 d .
P2 P 0.44602(4) 0.14546(4) -0.05635(4) 0.03585(15) Uani 1 1 d .
P3 P 0.11466(4) 0.38309(4) 0.88351(4) 0.03857(16) Uani 1 1 d .
P4 P 0.42820(4) 0.15614(4) 0.45525(4) 0.03329(14) Uani 1 1 d .
Fe1 Fe 0.03984(2) 0.26157(2) 0.45146(2) 0.03081(9) Uani 1 1 d .
Fe2 Fe 0.55082(2) 0.23819(2) 0.05480(2) 0.03247(10) Uani 1 1 d .
Fe3 Fe 0.04327(2) 0.26693(3) 0.95527(2) 0.03654(10) Uani 1 1 d .
Fe4 Fe 0.52762(2) 0.23496(2) 0.57711(2) 0.02969(9) Uani 1 1 d .

loop_
_atom_site_aniso_label
_atom_site_aniso_U_11
_atom_site_aniso_U_22
_atom_site_aniso_U_33
_atom_site_aniso_U_23
_atom_site_aniso_U_13
_atom_site_aniso_U_12
C1 0.0336(14) 0.076(2) 0.0296(13) -0.0009(14) 0.0080(11) -0.0053(14)
C2 0.0420(16) 0.090(3) 0.0376(15) 0.0311(16) 0.0144(13) 0.0224(16)
C3 0.0360(15) 0.0528(18) 0.0552(18) 0.0243(14) 0.0185(13) 0.0120(13)
C4 0.0264(12) 0.0439(16) 0.0401(14) 0.0091(12) 0.0079(11) 0.0023(11)
C5 0.0323(13) 0.0444(16) 0.0378(14) 0.0077(12) 0.0106(11) 0.0086(11)
C6 0.055(2) 0.112(3) 0.0424(18) -0.021(2) 0.0137(16) -0.020(2)
C7 0.059(2) 0.171(5) 0.055(2) 0.060(3) 0.0197(18) 0.054(3)
C8 0.071(2) 0.056(2) 0.111(3) 0.041(2) 0.045(2) 0.0190(19)
C9 0.0294(14) 0.066(2) 0.0504(17) 0.0003(15) 0.0052(13) -0.0054(13)
C10 0.061(2) 0.056(2) 0.070(2) 0.0177(17) 0.0321(18) 0.0262(17)
C11 0.0234(11) 0.0378(14) 0.0311(12) 0.0034(10) 0.0025(9) 0.0030(10)
C12 0.0219(11) 0.0431(15) 0.0313(12) 0.0066(11) 0.0007(9) 0.0050(10)
C13 0.0246(12) 0.0354(14) 0.0343(13) 0.0058(10) 0.0040(10) 0.0047(10)
C14 0.0279(12) 0.0372(14) 0.0325(12) 0.0069(10) 0.0018(10) 0.0042(10)
C15 0.0306(12) 0.0373(14) 0.0275(12) 0.0093(10) 0.0033(10) 0.0061(10)
C16 0.0442(16) 0.0458(17) 0.0450(16) 0.0114(13) 0.0113(13) 0.0092(13)
C17 0.067(2) 0.0449(19) 0.061(2) 0.0177(16) 0.0159(17) 0.0038(16)
C18 0.0294(13) 0.0492(16) 0.0297(12) 0.0017(11) -0.0037(10) 0.0100(11)
C19 0.0299(13) 0.066(2) 0.0307(13) 0.0146(13) -0.0003(11) 0.0098(13)
C20 0.0378(15) 0.0461(17) 0.0457(16) 0.0137(13) -0.0101(12) 0.0041(12)
C21 0.0373(14) 0.0484(17) 0.0354(14) 0.0004(12) -0.0072(11) 0.0163(12)
C22 0.0288(13) 0.0513(17) 0.0315(13) 0.0037(12) -0.0011(10) 0.0099(11)
C23 0.0466(17) 0.0544(19) 0.0379(15) -0.0040(13) -0.0067(13) 0.0166(14)
C24 0.0381(16) 0.095(3) 0.0379(15) 0.0215(16) 0.0062(13) 0.0151(16)
C25 0.057(2) 0.058(2) 0.073(2) 0.0284(18) -0.0171(18) -0.0015(16)
C26 0.062(2) 0.064(2) 0.0480(17) -0.0032(16) -0.0045(16) 0.0304(17)
C27 0.0300(14) 0.068(2) 0.0423(15) 0.0138(14) 0.0037(12) 0.0107(13)
C28 0.0267(12) 0.0424(15) 0.0307(12) 0.0054(11) -0.0005(10) 0.0071(10)
C29 0.0263(12) 0.0416(15) 0.0344(13) 0.0023(11) 0.0000(10) 0.0077(11)
C30 0.0296(13) 0.0436(15) 0.0317(13) 0.0048(11) -0.0025(10) 0.0067(11)
C31 0.0312(13) 0.0419(15) 0.0317(12) 0.0097(11) 0.0000(10) 0.0043(11)
C32 0.0340(13) 0.0428(15) 0.0277(12) 0.0075(11) -0.0001(10) 0.0075(11)
C33 0.0411(16) 0.059(2) 0.0388(15) -0.0005(14) -0.0028(12) 0.0056(14)
C34 0.0430(16) 0.0526(19) 0.0446(16) 0.0094(14) -0.0052(13) 0.0080(13)
C35 0.0407(16) 0.080(2) 0.0345(14) 0.0245(15) 0.0131(12) 0.0092(15)
C36 0.0285(13) 0.080(2) 0.0319(14) 0.0124(14) 0.0113(11) 0.0044(14)
C37 0.0288(14) 0.077(2) 0.0367(14) 0.0076(14) 0.0098(11) 0.0117(14)
C38 0.0227(13) 0.078(2) 0.0393(15) 0.0076(15) 0.0097(11) -0.0003(13)
C39 0.0399(16) 0.071(2) 0.0452(16) 0.0169(15) 0.0187(13) -0.0017(15)
C40 0.068(2) 0.116(3) 0.0458(19) 0.040(2) 0.0168(17) 0.029(2)
C41 0.0386(16) 0.100(3) 0.0346(15) -0.0007(17) 0.0088(13) -0.0010(17)
C42 0.0453(18) 0.080(3) 0.057(2) 0.0075(18) 0.0147(15) 0.0220(17)
C43 0.0250(14) 0.111(3) 0.0456(17) 0.0041(18) 0.0040(13) -0.0032(16)
C44 0.066(2) 0.065(2) 0.075(2) 0.020(2) 0.029(2) -0.0082(18)
C45 0.0283(12) 0.0494(16) 0.0261(12) 0.0091(11) 0.0023(10) 0.0092(11)
C46 0.0271(12) 0.0469(16) 0.0329(13) 0.0095(11) 0.0029(10) 0.0052(11)
C47 0.0257(12) 0.0493(16) 0.0322(13) 0.0114(11) 0.0061(10) 0.0054(11)
C48 0.0236(12) 0.0525(17) 0.0331(13) 0.0122(12) 0.0042(10) 0.0061(11)
C49 0.0210(12) 0.0534(17) 0.0333(13) 0.0042(12) 0.0058(10) 0.0038(11)
C50 0.0447(16) 0.0535(18) 0.0435(16) 0.0139(14) 0.0123(13) 0.0033(13)
C51 0.078(2) 0.050(2) 0.0518(19) 0.0181(16) -0.0100(17) -0.0045(17)
C52 0.0420(15) 0.066(2) 0.0299(13) 0.0091(13) 0.0008(11) 0.0270(14)
C53 0.0357(14) 0.0435(16) 0.0345(13) -0.0054(12) -0.0095(11) 0.0123(12)
C54 0.0264(13) 0.0588(18) 0.0315(13) -0.0017(12) -0.0043(10) 0.0156(12)
C55 0.0480(16) 0.0392(16) 0.0431(15) -0.0018(12) -0.0182(13) 0.0194(13)
C56 0.0409(16) 0.0548(19) 0.0545(18) 0.0302(15) -0.0056(13) 0.0096(13)
C57 0.086(3) 0.149(4) 0.0355(17) 0.025(2) 0.0173(18) 0.078(3)
C58 0.063(2) 0.050(2) 0.076(2) -0.0113(17) -0.0381(19) 0.0111(17)
C59 0.0297(15) 0.127(4) 0.0449(18) 0.013(2) 0.0037(13) 0.0250(18)
C60 0.104(3) 0.050(2) 0.068(2) -0.0127(18) -0.038(2) 0.040(2)
C61 0.057(2) 0.111(4) 0.136(4) 0.091(3) -0.019(3) -0.001(2)
C62 0.0302(12) 0.0360(14) 0.0291(12) 0.0045(10) 0.0024(10) 0.0065(10)
C63 0.0318(13) 0.0332(14) 0.0333(13) 0.0086(10) 0.0020(10) 0.0054(10)
C64 0.0322(13) 0.0325(14) 0.0361(13) 0.0048(11) -0.0016(10) 0.0086(10)
C65 0.0285(12) 0.0321(13) 0.0339(13) 0.0054(10) 0.0010(10) 0.0084(10)
C66 0.0284(12) 0.0328(13) 0.0334(12) 0.0054(10) -0.0019(10) 0.0075(10)
C67 0.0433(16) 0.064(2) 0.0481(17) 0.0201(15) 0.0009(13) 0.0158(15)
C68 0.0419(16) 0.078(2) 0.0308(14) 0.0045(14) 0.0020(12) -0.0079(15)
C111 0.0248(12) 0.0451(16) 0.0310(12) 0.0013(11) 0.0028(10) 0.0021(10)
C112 0.0430(16) 0.0447(17) 0.0484(17) 0.0045(13) -0.0074(13) 0.0023(13)
C113 0.058(2) 0.0467(19) 0.0533(19) -0.0056(15) -0.0066(16) -0.0050(15)
C114 0.0403(17) 0.068(2) 0.0474(17) -0.0148(16) -0.0034(14) -0.0008(15)
C115 0.0481(19) 0.075(3) 0.058(2) -0.0174(18) -0.0224(16) 0.0243(17)
C116 0.0416(16) 0.057(2) 0.0498(17) -0.0112(15) -0.0129(14) 0.0166(14)
C131 0.0263(12) 0.0374(14) 0.0425(14) 0.0090(11) 0.0055(11) 0.0042(10)
C132 0.0366(14) 0.0434(16) 0.0488(16) 0.0108(13) 0.0029(12) 0.0075(12)
C133 0.0367(15) 0.0481(18) 0.065(2) 0.0219(15) 0.0067(14) 0.0124(13)
C134 0.0373(16) 0.0383(16) 0.083(2) 0.0160(16) 0.0112(16) 0.0086(13)
C135 0.0400(16) 0.0404(17) 0.0613(19) -0.0032(14) 0.0051(14) 0.0066(13)
C136 0.0319(14) 0.0432(16) 0.0480(16) 0.0044(13) 0.0030(12) 0.0064(11)
C151 0.0274(12) 0.0413(15) 0.0310(12) 0.0099(11) 0.0031(10) 0.0077(10)
C152 0.0452(16) 0.0460(17) 0.0369(14) 0.0060(12) -0.0023(12) 0.0150(13)
C153 0.0481(17) 0.0531(19) 0.0479(17) 0.0139(14) 0.0023(14) 0.0224(14)
C154 0.0414(16) 0.065(2) 0.0432(16) 0.0184(15) -0.0030(13) 0.0156(14)
C155 0.0409(15) 0.0527(18) 0.0434(16) 0.0105(13) -0.0092(13) 0.0045(13)
C156 0.0337(14) 0.0430(16) 0.0400(14) 0.0074(12) -0.0018(11) 0.0072(11)
C281 0.0294(13) 0.0443(16) 0.0299(12) 0.0038(11) -0.0014(10) 0.0064(11)
C282 0.0360(14) 0.0451(17) 0.0504(16) 0.0087(13) 0.0091(12) 0.0133(12)
C283 0.0394(15) 0.0516(19) 0.0509(17) 0.0087(14) 0.0119(13) 0.0132(13)
C284 0.0339(14) 0.0570(19) 0.0396(15) 0.0102(13) 0.0078(12) 0.0051(13)
C285 0.0429(16) 0.0399(16) 0.0448(16) 0.0032(12) 0.0055(13) 0.0003(12)
C286 0.0364(14) 0.0455(17) 0.0406(15) 0.0016(12) 0.0062(12) 0.0053(12)
C301 0.0342(13) 0.0409(15) 0.0304(12) 0.0073(11) -0.0004(10) 0.0052(11)
C302 0.0343(14) 0.0471(17) 0.0386(14) 0.0073(12) 0.0031(11) 0.0040(12)
C303 0.0405(15) 0.0490(18) 0.0433(15) 0.0087(13) 0.0008(12) -0.0047(13)
C304 0.0505(17) 0.0417(17) 0.0434(16) 0.0064(13) 0.0011(13) 0.0002(13)
C305 0.0458(16) 0.0430(17) 0.0450(16) 0.0057(13) 0.0032(13) 0.0096(13)
C306 0.0359(14) 0.0464(17) 0.0384(14) 0.0056(12) 0.0023(11) 0.0076(12)
C321 0.0337(14) 0.0539(18) 0.0289(12) 0.0067(12) -0.0023(10) 0.0099(12)
C322 0.0302(14) 0.0586(19) 0.0407(15) 0.0071(13) -0.0010(11) 0.0067(12)
C323 0.0317(15) 0.082(2) 0.0424(16) 0.0132(16) 0.0052(12) 0.0123(15)
C324 0.0434(17) 0.083(3) 0.0356(15) 0.0038(15) 0.0072(13) 0.0230(16)
C325 0.064(2) 0.061(2) 0.0423(16) -0.0016(15) 0.0092(15) 0.0222(17)
C326 0.0552(18) 0.0522(19) 0.0373(15) 0.0074(13) 0.0104(13) 0.0106(14)
C451 0.0286(13) 0.0525(17) 0.0319(13) 0.0099(12) 0.0039(10) 0.0121(11)
C452 0.0461(17) 0.064(2) 0.0380(15) 0.0063(14) 0.0001(13) 0.0233(15)
C453 0.0503(18) 0.073(2) 0.0491(18) 0.0142(16) 0.0035(14) 0.0310(17)
C454 0.0350(15) 0.081(2) 0.0428(16) 0.0213(16) -0.0012(12) 0.0172(15)
C455 0.0385(15) 0.062(2) 0.0381(15) 0.0148(14) -0.0028(12) 0.0039(14)
C456 0.0313(13) 0.0498(17) 0.0350(13) 0.0118(12) 0.0018(11) 0.0040(11)
C471 0.0255(12) 0.0482(17) 0.0430(15) 0.0158(12) 0.0039(11) 0.0016(11)
C472 0.0312(14) 0.0479(17) 0.0471(16) 0.0154(13) 0.0025(12) 0.0042(12)
C473 0.0404(16) 0.0486(18) 0.0600(19) 0.0122(15) -0.0022(14) 0.0032(13)
C474 0.0515(19) 0.0462(19) 0.080(2) 0.0282(17) -0.0091(17) -0.0018(15)
C475 0.0540(19) 0.058(2) 0.068(2) 0.0323(18) -0.0123(17) 0.0016(15)
C476 0.0439(16) 0.0511(18) 0.0447(16) 0.0179(14) -0.0049(13) 0.0017(13)
C491 0.0246(12) 0.0606(19) 0.0319(13) 0.0040(12) 0.0078(10) 0.0022(12)
C492 0.0383(16) 0.061(2) 0.0424(16) -0.0010(14) 0.0034(13) 0.0032(14)
C493 0.0474(18) 0.066(2) 0.0507(18) -0.0068(16) 0.0077(15) -0.0035(16)
C494 0.0421(18) 0.088(3) 0.0397(17) -0.0115(17) 0.0060(14) -0.0054(17)
C495 0.0348(16) 0.102(3) 0.0350(15) 0.0044(17) 0.0013(12) 0.0071(17)
C496 0.0369(15) 0.077(2) 0.0368(15) 0.0085(15) 0.0010(12) 0.0070(15)
C621 0.0331(13) 0.0424(15) 0.0280(12) 0.0062(11) 0.0002(10) 0.0069(11)
C622 0.0347(14) 0.0480(17) 0.0400(15) 0.0066(12) 0.0031(12) 0.0050(12)
C623 0.0401(16) 0.058(2) 0.0417(15) 0.0108(14) 0.0093(13) 0.0031(13)
C624 0.0476(18) 0.070(2) 0.0406(16) 0.0063(15) 0.0146(14) 0.0163(16)
C625 0.068(2) 0.0491(19) 0.0484(18) 0.0035(14) 0.0219(16) 0.0165(16)
C626 0.0546(18) 0.0411(16) 0.0415(15) 0.0073(13) 0.0135(13) 0.0112(13)
C641 0.0334(13) 0.0292(13) 0.0432(14) 0.0050(11) 0.0001(11) 0.0084(10)
C642 0.0561(19) 0.0369(16) 0.0517(17) 0.0065(13) 0.0095(15) 0.0075(13)
C643 0.074(2) 0.0330(17) 0.073(2) 0.0104(15) 0.0231(19) 0.0021(15)
C644 0.071(2) 0.0328(17) 0.069(2) -0.0016(15) 0.0112(18) 0.0055(15)
C645 0.0455(16) 0.0395(16) 0.0507(17) -0.0002(13) 0.0044(13) 0.0126(13)
C646 0.0346(14) 0.0362(15) 0.0428(15) 0.0041(12) 0.0022(11) 0.0061(11)
C661 0.0278(12) 0.0373(14) 0.0302(12) 0.0059(10) -0.0013(10) 0.0077(10)
C662 0.0545(18) 0.0391(16) 0.0474(16) 0.0009(13) 0.0181(14) 0.0037(13)
C663 0.061(2) 0.0370(16) 0.0536(18) 0.0048(14) 0.0167(16) -0.0020(14)
C664 0.0373(15) 0.0482(18) 0.0469(16) 0.0115(13) 0.0072(12) 0.0011(12)
C665 0.0419(16) 0.0530(19) 0.0520(17) 0.0091(14) 0.0158(14) 0.0091(14)
C666 0.0439(16) 0.0370(16) 0.0503(17) 0.0026(13) 0.0121(13) 0.0094(12)
N1 0.0439(13) 0.0399(13) 0.0439(13) 0.0099(10) 0.0081(11) 0.0062(10)
N2 0.0518(15) 0.0451(15) 0.0455(14) 0.0032(11) -0.0168(12) 0.0081(12)
N3 0.0458(14) 0.0452(14) 0.0496(14) 0.0163(11) 0.0086(11) 0.0068(11)
N4 0.0404(13) 0.0482(14) 0.0339(12) 0.0088(10) -0.0061(10) 0.0002(10)
P1 0.0310(3) 0.0351(4) 0.0352(3) 0.0039(3) 0.0013(3) 0.0053(3)
P2 0.0325(3) 0.0412(4) 0.0315(3) 0.0043(3) 0.0001(3) 0.0060(3)
P3 0.0339(3) 0.0418(4) 0.0386(4) 0.0039(3) -0.0003(3) 0.0098(3)
P4 0.0334(3) 0.0328(3) 0.0304(3) 0.0033(3) 0.0011(3) 0.0029(3)
Fe1 0.02316(18) 0.0387(2) 0.02898(19) 0.00619(16) 0.00177(15) 0.00393(15)
Fe2 0.02696(19) 0.0408(2) 0.02764(19) 0.00443(16) 0.00020(15) 0.00555(16)
Fe3 0.02332(19) 0.0552(3) 0.0291(2) 0.00837(18) 0.00447(15) 0.00428(17)
Fe4 0.02715(19) 0.0315(2) 0.02875(19) 0.00121(15) -0.00070(15) 0.00791(15)

loop_
_atom_type_symbol
_atom_type_description
_atom_type_scat_dispersion_real
_atom_type_scat_dispersion_imag
_atom_type_scat_source
C C 0.0181 0.0091 'International Tables Vol C Tables 4.2.6.8 and 6.1.1.4'
H H 0.0000 0.0000 'International Tables Vol C Tables 4.2.6.8 and 6.1.1.4'
Fe Fe -1.1336 3.1974 'International Tables Vol C Tables 4.2.6.8 and 6.1.1.4'
N N 0.0311 0.0180 'International Tables Vol C Tables 4.2.6.8 and 6.1.1.4'
P P 0.2955 0.4335 'International Tables Vol C Tables 4.2.6.8 and 6.1.1.4'

loop_
_exptl_crystal_face_index_h
_exptl_crystal_face_index_k
_exptl_crystal_face_index_l
_exptl_crystal_face_perp_dist
_exptl_oxdiff_crystal_face_indexfrac_h
_exptl_oxdiff_crystal_face_indexfrac_k
_exptl_oxdiff_crystal_face_indexfrac_l
_exptl_oxdiff_crystal_face_x
_exptl_oxdiff_crystal_face_y
_exptl_oxdiff_crystal_face_z
1 10 -3 0.0809 1.0023 10.0028 -2.9991 0.0478 -0.0372 0.9592
-7 8 5 0.0682 -7.0063 7.9936 5.0053 0.6652 -0.6392 0.4937
-1 -4 -12 0.0415 -0.9933 -3.9857 -11.9977 -0.9705 -0.1772 0.1851
5 4 -9 0.0720 5.0077 4.0103 -9.0017 -0.6001 0.3082 0.6922
7 11 1 0.0420 7.0027 10.9981 0.9959 0.2969 0.5244 0.8381
3 -10 3 0.0597 2.9996 -10.0028 2.9961 -0.0938 0.3898 -0.9814
7 -1 8 0.0616 6.9986 -1.0093 7.9933 0.4725 0.7107 -0.4652
-2 -11 -7 0.0400 -1.9968 -10.9910 -6.9986 -0.7900 -0.1470 -0.6089
8 -3 6 0.0614 8.0002 -3.0068 5.9927 0.2604 0.7965 -0.5524
5 -1 10 0.0537 4.9964 -1.0116 9.9945 0.6407 0.5555 -0.5398
6 -2 9 0.0574 5.9975 -2.0104 8.9938 0.5289 0.6425 -0.5861
-3 -1 -12 0.0484 -2.9943 -0.9859 -11.9958 -0.8644 -0.3816 0.4471
8 -6 2 0.0604 7.9982 -5.9994 1.9948 -0.1129 0.7820 -0.6317
-9 -6 6 0.0916 -9.0017 -6.0036 6.0014 0.3726 -0.6732 -0.7083
0 -11 -7 0.0492 0.0065 -10.9852 -6.9988 -0.8128 0.0294 -0.6196
3 8 10 0.0434 2.9913 7.9831 9.9960 0.9130 0.2946 0.2236

loop_
_geom_angle_atom_site_label_1
_geom_angle_atom_site_label_2
_geom_angle_atom_site_label_3
_geom_angle
C2 C1 C5 108.0(3)
C2 C1 C6 126.7(3)
C2 C1 Fe1 69.67(16)
C5 C1 C6 125.2(4)
C5 C1 Fe1 69.57(15)
C6 C1 Fe1 129.3(2)
C1 C2 C7 125.2(4)
C1 C2 Fe1 70.39(17)
C3 C2 C1 108.5(3)
C3 C2 C7 126.2(4)
C3 C2 Fe1 69.96(17)
C7 C2 Fe1 127.8(2)
C2 C3 C4 108.1(3)
C2 C3 C8 127.0(3)
C2 C3 Fe1 70.39(17)
C4 C3 C8 124.8(3)
C4 C3 Fe1 69.50(16)
C8 C3 Fe1 128.8(2)
C3 C4 C5 108.5(3)
C3 C4 C9 125.5(3)
C3 C4 Fe1 70.22(15)
C5 C4 C9 126.0(3)
C5 C4 Fe1 70.51(15)
C9 C4 Fe1 126.87(19)
C1 C5 C10 126.0(3)
C1 C5 Fe1 70.13(15)
C4 C5 C1 107.0(3)
C4 C5 C10 126.8(3)
C4 C5 Fe1 69.23(14)
C10 C5 Fe1 129.9(2)
C1 C6 H6A 109.5
C1 C6 H6B 109.5
C1 C6 H6C 109.5
H6A C6 H6B 109.5
H6A C6 H6C 109.5
H6B C6 H6C 109.5
C2 C7 H7A 109.5
C2 C7 H7B 109.5
C2 C7 H7C 109.5
H7A C7 H7B 109.5
H7A C7 H7C 109.5
H7B C7 H7C 109.5
C3 C8 H8A 109.5
C3 C8 H8B 109.5
C3 C8 H8C 109.5
H8A C8 H8B 109.5
H8A C8 H8C 109.5
H8B C8 H8C 109.5
C4 C9 H9A 109.5
C4 C9 H9B 109.5
C4 C9 H9C 109.5
H9A C9 H9B 109.5
H9A C9 H9C 109.5
H9B C9 H9C 109.5
C5 C10 H10A 109.5
C5 C10 H10B 109.5
C5 C10 H10C 109.5
H10A C10 H10B 109.5
H10A C10 H10C 109.5
H10B C10 H10C 109.5
C12 C11 C111 118.9(2)
C12 C11 P1 122.87(19)
C12 C11 Fe1 67.09(14)
C111 C11 P1 115.7(2)
C111 C11 Fe1 130.63(17)
P1 C11 Fe1 89.62(10)
C11 C12 H12 116.5
C11 C12 C13 125.0(2)
C11 C12 Fe1 73.96(14)
C13 C12 H12 116.5
C13 C12 Fe1 70.70(14)
Fe1 C12 H12 116.5
C12 C13 C14 118.8(2)
C12 C13 C131 121.0(2)
C12 C13 Fe1 69.12(14)
C14 C13 C131 120.2(2)
C14 C13 Fe1 68.97(14)
C131 C13 Fe1 132.09(18)
C13 C14 H14 117.7
C13 C14 Fe1 70.60(14)
C15 C14 C13 123.4(2)
C15 C14 H14 117.7
C15 C14 Fe1 74.75(14)
Fe1 C14 H14 117.7
C14 C15 C151 118.5(2)
C14 C15 P1 124.66(19)
C14 C15 Fe1 66.10(14)
C151 C15 P1 114.94(19)
C151 C15 Fe1 131.17(17)
P1 C15 Fe1 89.39(10)
H16A C16 H16B 109.5
H16A C16 H16C 109.5
H16B C16 H16C 109.5
N1 C16 H16A 109.5
N1 C16 H16B 109.5
N1 C16 H16C 109.5
H17A C17 H17B 109.5
H17A C17 H17C 109.5
H17B C17 H17C 109.5
N1 C17 H17A 109.5
N1 C17 H17B 109.5
N1 C17 H17C 109.5
C19 C18 C23 125.0(3)
C19 C18 Fe2 69.26(15)
C22 C18 C19 107.6(2)
C22 C18 C23 127.2(3)
C22 C18 Fe2 69.64(15)
C23 C18 Fe2 130.4(2)
C18 C19 C20 108.1(2)
C18 C19 C24 126.4(3)
C18 C19 Fe2 70.43(15)
C20 C19 C24 125.4(3)
C20 C19 Fe2 70.67(16)
C24 C19 Fe2 127.4(2)
C19 C20 C25 126.0(3)
C19 C20 Fe2 69.07(16)
C21 C20 C19 107.7(3)
C21 C20 C25 126.0(3)
C21 C20 Fe2 70.49(17)
C25 C20 Fe2 130.3(2)
C20 C21 C22 108.8(2)
C20 C21 C26 125.6(3)
C20 C21 Fe2 70.00(16)
C22 C21 C26 125.5(3)
C22 C21 Fe2 69.36(16)
C26 C21 Fe2 129.9(2)
C18 C22 C27 127.8(3)
C18 C22 Fe2 70.16(14)
C21 C22 C18 107.8(2)
C21 C22 C27 124.4(3)
C21 C22 Fe2 70.80(15)
C27 C22 Fe2 126.7(2)
C18 C23 H23A 109.5
C18 C23 H23B 109.5
C18 C23 H23C 109.5
H23A C23 H23B 109.5
H23A C23 H23C 109.5
H23B C23 H23C 109.5
C19 C24 H24A 109.5
C19 C24 H24B 109.5
C19 C24 H24C 109.5
H24A C24 H24B 109.5
H24A C24 H24C 109.5
H24B C24 H24C 109.5
C20 C25 H25A 109.5
C20 C25 H25B 109.5
C20 C25 H25C 109.5
H25A C25 H25B 109.5
H25A C25 H25C 109.5
H25B C25 H25C 109.5
C21 C26 H26A 109.5
C21 C26 H26B 109.5
C21 C26 H26C 109.5
H26A C26 H26B 109.5
H26A C26 H26C 109.5
H26B C26 H26C 109.5
C22 C27 H27A 109.5
C22 C27 H27B 109.5
C22 C27 H27C 109.5
H27A C27 H27B 109.5
H27A C27 H27C 109.5
H27B C27 H27C 109.5
C29 C28 C281 118.1(2)
C29 C28 P2 124.6(2)
C29 C28 Fe2 66.20(14)
C281 C28 P2 115.49(19)
C281 C28 Fe2 131.34(18)
P2 C28 Fe2 88.76(10)
C28 C29 H29 117.3
C28 C29 C30 124.1(2)
C28 C29 Fe2 74.90(15)
C30 C29 H29 117.3
C30 C29 Fe2 70.55(15)
Fe2 C29 H29 117.3
C29 C30 C301 119.2(2)
C29 C30 Fe2 69.17(16)
C31 C30 C29 119.6(3)
C31 C30 C301 121.0(2)
C31 C30 Fe2 69.79(15)
C301 C30 Fe2 129.48(19)
C30 C31 H31 116.9
C30 C31 Fe2 70.25(15)
C32 C31 C30 124.4(2)
C32 C31 H31 116.9
C32 C31 Fe2 74.11(16)
Fe2 C31 H31 116.9
C31 C32 C321 118.8(2)
C31 C32 P2 123.7(2)
C31 C32 Fe2 66.98(14)
C321 C32 P2 115.8(2)
C321 C32 Fe2 129.49(18)
P2 C32 Fe2 88.58(11)
H33A C33 H33B 109.5
H33A C33 H33C 109.5
H33B C33 H33C 109.5
N2 C33 H33A 109.5
N2 C33 H33B 109.5
N2 C33 H33C 109.5
H34A C34 H34B 109.5
H34A C34 H34C 109.5
H34B C34 H34C 109.5
N2 C34 H34A 109.5
N2 C34 H34B 109.5
N2 C34 H34C 109.5
C36 C35 C39 108.3(3)
C36 C35 C40 125.1(3)
C36 C35 Fe3 70.50(17)
C39 C35 C40 126.5(4)
C39 C35 Fe3 69.04(16)
C40 C35 Fe3 128.9(2)
C35 C36 C37 108.2(3)
C35 C36 C41 126.5(3)
C35 C36 Fe3 70.09(16)
C37 C36 C41 125.1(3)
C37 C36 Fe3 68.53(15)
C41 C36 Fe3 130.9(2)
C36 C37 C38 107.4(3)
C36 C37 C42 124.8(3)
C36 C37 Fe3 71.42(16)
C38 C37 C42 127.6(3)
C38 C37 Fe3 69.15(16)
C42 C37 Fe3 128.5(2)
C37 C38 C43 126.2(3)
C37 C38 Fe3 70.25(15)
C39 C38 C37 108.3(3)
C39 C38 C43 125.5(3)
C39 C38 Fe3 70.61(16)
C43 C38 Fe3 127.4(2)
C35 C39 C44 127.0(4)
C35 C39 Fe3 71.07(17)
C38 C39 C35 107.8(3)
C38 C39 C44 125.1(3)
C38 C39 Fe3 69.03(17)
C44 C39 Fe3 127.5(2)
C35 C40 H40A 109.5
C35 C40 H40B 109.5
C35 C40 H40C 109.5
H40A C40 H40B 109.5
H40A C40 H40C 109.5
H40B C40 H40C 109.5
C36 C41 H41A 109.5
C36 C41 H41B 109.5
C36 C41 H41C 109.5
H41A C41 H41B 109.5
H41A C41 H41C 109.5
H41B C41 H41C 109.5
C37 C42 H42A 109.5
C37 C42 H42B 109.5
C37 C42 H42C 109.5
H42A C42 H42B 109.5
H42A C42 H42C 109.5
H42B C42 H42C 109.5
C38 C43 H43A 109.5
C38 C43 H43B 109.5
C38 C43 H43C 109.5
H43A C43 H43B 109.5
H43A C43 H43C 109.5
H43B C43 H43C 109.5
C39 C44 H44A 109.5
C39 C44 H44B 109.5
C39 C44 H44C 109.5
H44A C44 H44B 109.5
H44A C44 H44C 109.5
H44B C44 H44C 109.5
C46 C45 C451 118.5(2)
C46 C45 P3 124.03(19)
C46 C45 Fe3 66.07(14)
C451 C45 P3 115.4(2)
C451 C45 Fe3 130.28(17)
P3 C45 Fe3 90.24(11)
C45 C46 H46 117.5
C45 C46 C47 123.8(3)
C45 C46 Fe3 75.06(15)
C47 C46 H46 117.5
C47 C46 Fe3 70.82(15)
Fe3 C46 H46 117.5
C46 C47 C471 120.0(2)
C46 C47 Fe3 68.67(15)
C48 C47 C46 118.6(3)
C48 C47 C471 121.2(2)
C48 C47 Fe3 68.80(15)
C471 C47 Fe3 131.22(18)
C47 C48 H48 117.0
C47 C48 Fe3 70.96(14)
C49 C48 C47 124.4(2)
C49 C48 H48 117.0
C49 C48 Fe3 73.83(15)
Fe3 C48 H48 117.0
C48 C49 C491 119.4(3)
C48 C49 P3 122.8(2)
C48 C49 Fe3 66.91(15)
C491 C49 P3 115.5(2)
C491 C49 Fe3 128.51(17)
P3 C49 Fe3 90.87(11)
H50A C50 H50B 109.5
H50A C50 H50C 109.5
H50B C50 H50C 109.5
N3 C50 H50A 109.5
N3 C50 H50B 109.5
N3 C50 H50C 109.5
H51A C51 H51B 109.5
H51A C51 H51C 109.5
H51B C51 H51C 109.5
N3 C51 H51A 109.5
N3 C51 H51B 109.5
N3 C51 H51C 109.5
C53 C52 C57 126.9(3)
C53 C52 Fe4 69.69(15)
C56 C52 C53 108.1(2)
C56 C52 C57 125.0(3)
C56 C52 Fe4 70.66(16)
C57 C52 Fe4 127.5(2)
C52 C53 C54 107.9(3)
C52 C53 C58 127.5(3)
C52 C53 Fe4 70.58(16)
C54 C53 C58 124.5(3)
C54 C53 Fe4 69.29(14)
C58 C53 Fe4 128.1(2)
C53 C54 C59 126.5(3)
C53 C54 Fe4 70.30(15)
C55 C54 C53 107.5(3)
C55 C54 C59 125.8(3)
C55 C54 Fe4 70.54(15)
C59 C54 Fe4 127.9(2)
C54 C55 C60 126.4(3)
C54 C55 Fe4 69.19(16)
C56 C55 C54 107.8(2)
C56 C55 C60 125.4(3)
C56 C55 Fe4 70.88(16)
C60 C55 Fe4 130.6(2)
C52 C56 C55 108.6(3)
C52 C56 C61 125.4(4)
C52 C56 Fe4 69.92(17)
C55 C56 C61 125.8(4)
C55 C56 Fe4 69.59(16)
C61 C56 Fe4 129.4(2)
C52 C57 H57A 109.5
C52 C57 H57B 109.5
C52 C57 H57C 109.5
H57A C57 H57B 109.5
H57A C57 H57C 109.5
H57B C57 H57C 109.5
C53 C58 H58A 109.5
C53 C58 H58B 109.5
C53 C58 H58C 109.5
H58A C58 H58B 109.5
H58A C58 H58C 109.5
H58B C58 H58C 109.5
C54 C59 H59A 109.5
C54 C59 H59B 109.5
C54 C59 H59C 109.5
H59A C59 H59B 109.5
H59A C59 H59C 109.5
H59B C59 H59C 109.5
C55 C60 H60A 109.5
C55 C60 H60B 109.5
C55 C60 H60C 109.5
H60A C60 H60B 109.5
H60A C60 H60C 109.5
H60B C60 H60C 109.5
C56 C61 H61A 109.5
C56 C61 H61B 109.5
C56 C61 H61C 109.5
H61A C61 H61B 109.5
H61A C61 H61C 109.5
H61B C61 H61C 109.5
C63 C62 C621 118.4(2)
C63 C62 P4 123.85(19)
C63 C62 Fe4 66.27(14)
C621 C62 P4 116.14(18)
C621 C62 Fe4 129.52(18)
P4 C62 Fe4 89.16(10)
C62 C63 H63 117.0
C62 C63 C64 124.5(2)
C62 C63 Fe4 74.83(15)
C64 C63 H63 117.0
C64 C63 Fe4 70.48(15)
Fe4 C63 H63 117.0
C63 C64 C641 119.6(2)
C63 C64 Fe4 69.13(14)
C65 C64 C63 119.3(2)
C65 C64 C641 120.8(2)
C65 C64 Fe4 69.65(15)
C641 C64 Fe4 128.53(19)
C64 C65 H65 117.2
C64 C65 Fe4 70.23(14)
C66 C65 C64 124.0(2)
C66 C65 H65 117.2
C66 C65 Fe4 74.35(14)
Fe4 C65 H65 117.2
C65 C66 C661 118.7(2)
C65 C66 P4 124.2(2)
C65 C66 Fe4 66.58(14)
C661 C66 P4 115.51(18)
C661 C66 Fe4 129.03(18)
P4 C66 Fe4 89.46(10)
H67A C67 H67B 109.5
H67A C67 H67C 109.5
H67B C67 H67C 109.5
N4 C67 H67A 109.5
N4 C67 H67B 109.5
N4 C67 H67C 109.5
H68A C68 H68B 109.5
H68A C68 H68C 109.5
H68B C68 H68C 109.5
N4 C68 H68A 109.5
N4 C68 H68B 109.5
N4 C68 H68C 109.5
C112 C111 C11 120.9(3)
C116 C111 C11 123.0(3)
C116 C111 C112 116.0(3)
C111 C112 H112 118.9
C113 C112 C111 122.2(3)
C113 C112 H112 118.9
C112 C113 H113 120.0
C114 C113 C112 120.0(3)
C114 C113 H113 120.0
C113 C114 H114 120.4
C115 C114 C113 119.2(3)
C115 C114 H114 120.4
C114 C115 H115 119.4
C114 C115 C116 121.1(3)
C116 C115 H115 119.4
C111 C116 H116 119.3
C115 C116 C111 121.4(3)
C115 C116 H116 119.3
C132 C131 C13 122.8(3)
C132 C131 C136 117.5(3)
C136 C131 C13 119.7(3)
C131 C132 H132 119.3
C133 C132 C131 121.4(3)
C133 C132 H132 119.3
C132 C133 H133 119.9
C132 C133 C134 120.1(3)
C134 C133 H133 119.9
C133 C134 H134 120.2
C135 C134 C133 119.5(3)
C135 C134 H134 120.2
C134 C135 H135 119.8
C134 C135 C136 120.5(3)
C136 C135 H135 119.8
C131 C136 H136 119.5
C135 C136 C131 121.0(3)
C135 C136 H136 119.5
C152 C151 C15 120.8(2)
C156 C151 C15 122.4(2)
C156 C151 C152 116.6(2)
C151 C152 H152 119.3
C153 C152 C151 121.4(3)
C153 C152 H152 119.3
C152 C153 H153 119.7
C154 C153 C152 120.5(3)
C154 C153 H153 119.7
C153 C154 H154 120.3
C153 C154 C155 119.4(3)
C155 C154 H154 120.3
C154 C155 H155 119.9
C154 C155 C156 120.3(3)
C156 C155 H155 119.9
C151 C156 H156 119.1
C155 C156 C151 121.8(3)
C155 C156 H156 119.1
C282 C281 C28 122.3(3)
C286 C281 C28 121.1(2)
C286 C281 C282 116.6(3)
C281 C282 H282 119.3
C283 C282 C281 121.3(3)
C283 C282 H282 119.3
C282 C283 H283 119.6
C284 C283 C282 120.9(3)
C284 C283 H283 119.6
C283 C284 H284 120.7
C283 C284 C285 118.6(3)
C285 C284 H284 120.7
C284 C285 H285 119.8
C284 C285 C286 120.4(3)
C286 C285 H285 119.8
C281 C286 C285 122.1(3)
C281 C286 H286 118.9
C285 C286 H286 118.9
C302 C301 C30 122.8(2)
C306 C301 C30 119.5(2)
C306 C301 C302 117.7(3)
C301 C302 H302 119.5
C303 C302 C301 121.1(3)
C303 C302 H302 119.5
C302 C303 H303 120.0
C304 C303 C302 120.0(3)
C304 C303 H303 120.0
C303 C304 H304 120.2
C303 C304 C305 119.7(3)
C305 C304 H304 120.2
C304 C305 H305 119.8
C304 C305 C306 120.3(3)
C306 C305 H305 119.8
C301 C306 H306 119.5
C305 C306 C301 121.1(3)
C305 C306 H306 119.5
C322 C321 C32 122.7(3)
C326 C321 C32 121.2(3)
C326 C321 C322 116.1(3)
C321 C322 H322 119.2
C323 C322 C321 121.7(3)
C323 C322 H322 119.2
C322 C323 H323 119.7
C324 C323 C322 120.7(3)
C324 C323 H323 119.7
C323 C324 H324 120.6
C323 C324 C325 118.8(3)
C325 C324 H324 120.6
C324 C325 H325 119.7
C326 C325 C324 120.6(3)
C326 C325 H325 119.7
C321 C326 H326 118.9
C325 C326 C321 122.1(3)
C325 C326 H326 118.9
C452 C451 C45 120.8(3)
C452 C451 C456 117.0(3)
C456 C451 C45 122.1(3)
C451 C452 H452 119.4
C453 C452 C451 121.2(3)
C453 C452 H452 119.4
C452 C453 H453 119.6
C454 C453 C452 120.7(3)
C454 C453 H453 119.6
C453 C454 H454 120.3
C455 C454 C453 119.3(3)
C455 C454 H454 120.3
C454 C455 H455 119.8
C454 C455 C456 120.3(3)
C456 C455 H455 119.8
C451 C456 H456 119.3
C455 C456 C451 121.4(3)
C455 C456 H456 119.3
C472 C471 C47 120.0(3)
C476 C471 C47 122.6(3)
C476 C471 C472 117.4(3)
C471 C472 H472 119.4
C473 C472 C471 121.3(3)
C473 C472 H472 119.4
C472 C473 H473 119.8
C474 C473 C472 120.4(3)
C474 C473 H473 119.8
C473 C474 H474 120.4
C473 C474 C475 119.2(3)
C475 C474 H474 120.4
C474 C475 H475 119.6
C476 C475 C474 120.8(3)
C476 C475 H475 119.6
C471 C476 H476 119.5
C475 C476 C471 121.0(3)
C475 C476 H476 119.5
C492 C491 C49 120.6(3)
C496 C491 C49 123.0(3)
C496 C491 C492 116.4(3)
C491 C492 H492 119.0
C493 C492 C491 121.9(3)
C493 C492 H492 119.0
C492 C493 H493 119.9
C494 C493 C492 120.2(4)
C494 C493 H493 119.9
C493 C494 H494 120.5
C495 C494 C493 119.0(3)
C495 C494 H494 120.5
C494 C495 H495 119.4
C494 C495 C496 121.2(3)
C496 C495 H495 119.4
C491 C496 H496 119.4
C495 C496 C491 121.2(4)
C495 C496 H496 119.4
C622 C621 C62 121.9(2)
C626 C621 C62 121.7(2)
C626 C621 C622 116.3(3)
C621 C622 H622 119.3
C623 C622 C621 121.4(3)
C623 C622 H622 119.3
C622 C623 H623 119.5
C624 C623 C622 121.0(3)
C624 C623 H623 119.5
C623 C624 H624 120.6
C623 C624 C625 118.8(3)
C625 C624 H624 120.6
C624 C625 H625 119.8
C624 C625 C626 120.4(3)
C626 C625 H625 119.8
C621 C626 H626 119.0
C625 C626 C621 122.1(3)
C625 C626 H626 119.0
C642 C641 C64 120.1(3)
C642 C641 C646 117.4(3)
C646 C641 C64 122.5(2)
C641 C642 H642 119.5
C643 C642 C641 121.0(3)
C643 C642 H642 119.5
C642 C643 H643 120.0
C644 C643 C642 120.1(3)
C644 C643 H643 120.0
C643 C644 H644 119.9
C643 C644 C645 120.2(3)
C645 C644 H644 119.9
C644 C645 H645 120.3
C644 C645 C646 119.5(3)
C646 C645 H645 120.3
C641 C646 H646 119.1
C645 C646 C641 121.8(3)
C645 C646 H646 119.1
C662 C661 C66 121.1(2)
C662 C661 C666 115.8(3)
C666 C661 C66 123.1(2)
C661 C662 H662 118.7
C661 C662 C663 122.7(3)
C663 C662 H662 118.7
C662 C663 H663 119.8
C664 C663 C662 120.5(3)
C664 C663 H663 119.8
C663 C664 H664 120.7
C663 C664 C665 118.7(3)
C665 C664 H664 120.7
C664 C665 H665 119.7
C664 C665 C666 120.6(3)
C666 C665 H665 119.7
C661 C666 H666 119.1
C665 C666 C661 121.8(3)
C665 C666 H666 119.1
C16 N1 P1 122.1(2)
C17 N1 C16 113.6(2)
C17 N1 P1 116.5(2)
C33 N2 P2 119.6(2)
C34 N2 C33 115.1(2)
C34 N2 P2 125.0(2)
C50 N3 P3 124.5(2)
C51 N3 C50 114.1(3)
C51 N3 P3 118.7(2)
C67 N4 C68 113.8(3)
C67 N4 P4 122.2(2)
C68 N4 P4 116.8(2)
C11 P1 Fe1 50.14(8)
C15 P1 C11 94.23(12)
C15 P1 Fe1 50.90(8)
N1 P1 C11 108.91(12)
N1 P1 C15 105.53(12)
N1 P1 Fe1 136.66(9)
C28 P2 C32 94.10(12)
C28 P2 Fe2 50.99(8)
C32 P2 Fe2 50.72(8)
N2 P2 C28 107.04(13)
N2 P2 C32 109.82(13)
N2 P2 Fe2 139.73(9)
C45 P3 C49 93.54(13)
C45 P3 Fe3 50.20(8)
C49 P3 Fe3 49.36(8)
N3 P3 C45 109.34(12)
N3 P3 C49 106.54(12)
N3 P3 Fe3 136.17(9)
C62 P4 Fe4 50.46(8)
C66 P4 C62 93.81(11)
C66 P4 Fe4 50.48(8)
N4 P4 C62 110.18(12)
N4 P4 C66 105.63(12)
N4 P4 Fe4 137.99(9)
C1 Fe1 C11 100.70(10)
C1 Fe1 C13 150.27(12)
C1 Fe1 C15 135.21(13)
C1 Fe1 P1 111.64(10)
C2 Fe1 C1 39.94(14)
C2 Fe1 C5 67.58(12)
C2 Fe1 C11 113.15(12)
C2 Fe1 C13 114.86(12)
C2 Fe1 C15 169.96(11)
C2 Fe1 P1 144.94(11)
C3 Fe1 C1 67.03(13)
C3 Fe1 C2 39.65(13)
C3 Fe1 C5 67.69(11)
C3 Fe1 C11 149.43(12)
C3 Fe1 C13 103.57(11)
C3 Fe1 C15 133.73(12)
C3 Fe1 P1 169.64(9)
C4 Fe1 C1 67.31(11)
C4 Fe1 C2 67.20(12)
C4 Fe1 C3 40.28(11)
C4 Fe1 C5 40.27(11)
C4 Fe1 C11 161.66(11)
C4 Fe1 C12 158.91(11)
C4 Fe1 C13 124.64(11)
C4 Fe1 C14 102.31(10)
C4 Fe1 C15 103.09(10)
C4 Fe1 P1 129.37(8)
C5 Fe1 C1 40.30(12)
C5 Fe1 C11 121.76(10)
C5 Fe1 C13 164.05(11)
C5 Fe1 C15 103.53(10)
C5 Fe1 P1 104.34(8)
C11 Fe1 C15 75.16(10)
C11 Fe1 P1 40.24(7)
C12 Fe1 C1 118.58(11)
C12 Fe1 C2 103.55(11)
C12 Fe1 C3 120.71(11)
C12 Fe1 C5 155.73(11)
C12 Fe1 C11 38.95(10)
C12 Fe1 C13 40.18(10)
C12 Fe1 C15 86.46(10)
C12 Fe1 P1 69.31(8)
C13 Fe1 C11 72.74(10)
C13 Fe1 C15 72.33(10)
C13 Fe1 P1 82.51(7)
C14 Fe1 C1 168.15(11)
C14 Fe1 C2 142.90(13)
C14 Fe1 C3 109.21(12)
C14 Fe1 C5 127.95(11)
C14 Fe1 C11 87.85(10)
C14 Fe1 C12 73.18(10)
C14 Fe1 C13 40.43(10)
C14 Fe1 C15 39.15(10)
C14 Fe1 P1 69.89(8)
C15 Fe1 P1 39.71(7)
C18 Fe2 C20 67.41(11)
C18 Fe2 C21 66.93(10)
C18 Fe2 C28 135.03(10)
C18 Fe2 C32 147.92(10)
C18 Fe2 P2 169.79(8)
C19 Fe2 C18 40.30(11)
C19 Fe2 C20 40.27(12)
C19 Fe2 C21 66.99(11)
C19 Fe2 C22 67.67(10)
C19 Fe2 C28 103.39(10)
C19 Fe2 C30 124.42(11)
C19 Fe2 C31 157.93(12)
C19 Fe2 C32 162.52(12)
C19 Fe2 P2 129.62(9)
C20 Fe2 C21 39.51(12)
C20 Fe2 C28 102.89(11)
C20 Fe2 C32 122.45(11)
C20 Fe2 P2 103.51(8)
C21 Fe2 C28 133.17(11)
C21 Fe2 C32 100.65(10)
C21 Fe2 P2 109.44(8)
C22 Fe2 C18 40.20(10)
C22 Fe2 C20 67.22(11)
C22 Fe2 C21 39.84(11)
C22 Fe2 C28 169.82(11)
C22 Fe2 C32 111.39(10)
C22 Fe2 P2 142.08(8)
C28 Fe2 P2 40.25(7)
C29 Fe2 C18 111.00(10)
C29 Fe2 C19 102.72(11)
C29 Fe2 C20 127.41(11)
C29 Fe2 C21 166.91(12)
C29 Fe2 C22 145.52(11)
C29 Fe2 C28 38.90(10)
C29 Fe2 C30 40.28(10)
C29 Fe2 C31 72.97(10)
C29 Fe2 C32 87.44(10)
C29 Fe2 P2 70.23(7)
C30 Fe2 C18 104.43(11)
C30 Fe2 C20 163.51(11)
C30 Fe2 C21 152.26(12)
C30 Fe2 C22 116.51(11)
C30 Fe2 C28 72.24(10)
C30 Fe2 C32 72.32(10)
C30 Fe2 P2 83.10(7)
C31 Fe2 C18 119.99(11)
C31 Fe2 C20 156.50(11)
C31 Fe2 C21 119.66(11)
C31 Fe2 C22 103.21(11)
C31 Fe2 C28 86.86(10)
C31 Fe2 C30 39.96(10)
C31 Fe2 C32 38.91(10)
C31 Fe2 P2 70.21(8)
C32 Fe2 C28 75.55(10)
C32 Fe2 P2 40.70(7)
C35 Fe3 C36 39.41(13)
C35 Fe3 C45 168.05(11)
C35 Fe3 C49 116.74(12)
C35 Fe3 P3 150.08(10)
C36 Fe3 C45 140.35(12)
C36 Fe3 C49 100.92(11)
C36 Fe3 P3 115.74(10)
C37 Fe3 C35 67.22(13)
C37 Fe3 C36 40.05(12)
C37 Fe3 C39 67.87(14)
C37 Fe3 C45 106.29(11)
C37 Fe3 C47 168.73(12)
C37 Fe3 C49 117.98(12)
C37 Fe3 P3 104.44(10)
C38 Fe3 C35 67.28(12)
C38 Fe3 C36 67.28(11)
C38 Fe3 C37 40.59(13)
C38 Fe3 C39 40.36(14)
C38 Fe3 C45 101.14(11)
C38 Fe3 C46 103.50(11)
C38 Fe3 C47 128.22(12)
C38 Fe3 C48 163.26(13)
C38 Fe3 C49 157.14(13)
C38 Fe3 P3 126.01(10)
C39 Fe3 C35 39.88(13)
C39 Fe3 C36 66.88(13)
C39 Fe3 C45 128.96(12)
C39 Fe3 C47 104.03(12)
C39 Fe3 C49 154.51(13)
C39 Fe3 P3 165.54(10)
C45 Fe3 P3 39.56(7)
C46 Fe3 C35 138.40(13)
C46 Fe3 C36 170.78(11)
C46 Fe3 C37 132.44(11)
C46 Fe3 C39 106.38(12)
C46 Fe3 C45 38.87(11)
C46 Fe3 C47 40.51(10)
C46 Fe3 C48 73.41(10)
C46 Fe3 C49 87.71(10)
C46 Fe3 P3 69.13(8)
C47 Fe3 C35 112.07(12)
C47 Fe3 C36 145.43(12)
C47 Fe3 C45 72.21(10)
C47 Fe3 C49 72.78(10)
C47 Fe3 P3 81.65(8)
C48 Fe3 C35 103.70(11)
C48 Fe3 C36 115.39(11)
C48 Fe3 C37 150.77(12)
C48 Fe3 C39 123.86(13)
C48 Fe3 C45 86.74(10)
C48 Fe3 C47 40.24(10)
C48 Fe3 C49 39.26(11)
C48 Fe3 P3 68.95(8)
C49 Fe3 C45 75.04(10)
C49 Fe3 P3 39.77(8)
C52 Fe4 C56 39.43(13)
C52 Fe4 C62 170.11(10)
C52 Fe4 C66 113.72(11)
C52 Fe4 P4 145.81(10)
C53 Fe4 C52 39.73(12)
C53 Fe4 C55 67.32(11)
C53 Fe4 C56 66.51(12)
C53 Fe4 C62 132.38(11)
C53 Fe4 C66 150.49(10)
C53 Fe4 P4 168.84(8)
C54 Fe4 C52 67.30(11)
C54 Fe4 C53 40.41(10)
C54 Fe4 C55 40.28(12)
C54 Fe4 C56 66.92(12)
C54 Fe4 C62 102.81(10)
C54 Fe4 C64 126.28(12)
C54 Fe4 C66 160.31(11)
C54 Fe4 P4 128.50(8)
C55 Fe4 C52 66.80(11)
C55 Fe4 C56 39.53(12)
C55 Fe4 C62 105.65(11)
C55 Fe4 C66 120.65(11)
C55 Fe4 P4 104.67(8)
C56 Fe4 C62 137.65(12)
C56 Fe4 C66 100.83(11)
C56 Fe4 P4 112.76(9)
C62 Fe4 C66 75.37(9)
C62 Fe4 P4 40.38(7)
C63 Fe4 C52 141.48(12)
C63 Fe4 C53 108.87(11)
C63 Fe4 C54 103.78(11)
C63 Fe4 C55 131.07(12)
C63 Fe4 C56 170.18(11)
C63 Fe4 C62 38.90(10)
C63 Fe4 C64 40.40(10)
C63 Fe4 C65 73.13(10)
C63 Fe4 C66 87.19(10)
C63 Fe4 P4 69.97(7)
C64 Fe4 C52 113.19(11)
C64 Fe4 C53 103.51(11)
C64 Fe4 C55 166.35(12)
C64 Fe4 C56 147.71(12)
C64 Fe4 C62 72.52(10)
C64 Fe4 C66 72.42(10)
C64 Fe4 P4 82.85(7)
C65 Fe4 C52 102.32(10)
C65 Fe4 C53 120.85(10)
C65 Fe4 C54 159.93(11)
C65 Fe4 C55 153.14(12)
C65 Fe4 C56 116.68(11)
C65 Fe4 C62 87.22(10)
C65 Fe4 C64 40.12(10)
C65 Fe4 C66 39.07(10)
C65 Fe4 P4 69.88(7)
C66 Fe4 P4 40.06(7)

loop_
_geom_bond_atom_site_label_1
_geom_bond_atom_site_label_2
_geom_bond_distance
C1 C2 1.421(5)
C1 C5 1.434(4)
C1 C6 1.497(4)
C1 Fe1 2.085(3)
C2 C3 1.406(5)
C2 C7 1.503(4)
C2 Fe1 2.075(3)
C3 C4 1.422(4)
C3 C8 1.500(5)
C3 Fe1 2.069(3)
C4 C5 1.424(4)
C4 C9 1.504(4)
C4 Fe1 2.060(2)
C5 C10 1.495(4)
C5 Fe1 2.077(3)
C6 H6A 0.9800
C6 H6B 0.9800
C6 H6C 0.9800
C7 H7A 0.9800
C7 H7B 0.9800
C7 H7C 0.9800
C8 H8A 0.9800
C8 H8B 0.9800
C8 H8C 0.9800
C9 H9A 0.9800
C9 H9B 0.9800
C9 H9C 0.9800
C10 H10A 0.9800
C10 H10B 0.9800
C10 H10C 0.9800
C11 C12 1.409(4)
C11 C111 1.494(3)
C11 P1 1.812(3)
C11 Fe1 2.154(2)
C12 H12 1.0000
C12 C13 1.425(3)
C12 Fe1 2.064(2)
C13 C14 1.434(4)
C13 C131 1.483(4)
C13 Fe1 2.085(2)
C14 H14 1.0000
C14 C15 1.425(4)
C14 Fe1 2.063(2)
C15 C151 1.494(3)
C15 P1 1.793(3)
C15 Fe1 2.177(2)
C16 H16A 0.9800
C16 H16B 0.9800
C16 H16C 0.9800
C16 N1 1.445(4)
C17 H17A 0.9800
C17 H17B 0.9800
C17 H17C 0.9800
C17 N1 1.439(4)
C18 C19 1.430(4)
C18 C22 1.430(4)
C18 C23 1.486(4)
C18 Fe2 2.084(3)
C19 C20 1.431(4)
C19 C24 1.494(4)
C19 Fe2 2.068(3)
C20 C21 1.415(4)
C20 C25 1.491(4)
C20 Fe2 2.089(3)
C21 C22 1.422(4)
C21 C26 1.496(4)
C21 Fe2 2.096(3)
C22 C27 1.508(4)
C22 Fe2 2.077(3)
C23 H23A 0.9800
C23 H23B 0.9800
C23 H23C 0.9800
C24 H24A 0.9800
C24 H24B 0.9800
C24 H24C 0.9800
C25 H25A 0.9800
C25 H25B 0.9800
C25 H25C 0.9800
C26 H26A 0.9800
C26 H26B 0.9800
C26 H26C 0.9800
C27 H27A 0.9800
C27 H27B 0.9800
C27 H27C 0.9800
C28 C29 1.412(4)
C28 C281 1.505(4)
C28 P2 1.804(3)
C28 Fe2 2.170(2)
C29 H29 1.0000
C29 C30 1.423(4)
C29 Fe2 2.057(3)
C30 C31 1.416(4)
C30 C301 1.490(4)
C30 Fe2 2.075(3)
C31 H31 1.0000
C31 C32 1.412(4)
C31 Fe2 2.069(3)
C32 C321 1.493(4)
C32 P2 1.821(3)
C32 Fe2 2.162(2)
C33 H33A 0.9800
C33 H33B 0.9800
C33 H33C 0.9800
C33 N2 1.436(4)
C34 H34A 0.9800
C34 H34B 0.9800
C34 H34C 0.9800
C34 N2 1.423(4)
C35 C36 1.418(5)
C35 C39 1.424(5)
C35 C40 1.500(5)
C35 Fe3 2.101(3)
C36 C37 1.430(4)
C36 C41 1.505(4)
C36 Fe3 2.106(3)
C37 C38 1.429(5)
C37 C42 1.498(5)
C37 Fe3 2.068(3)
C38 C39 1.424(5)
C38 C43 1.503(4)
C38 Fe3 2.053(3)
C39 C44 1.498(5)
C39 Fe3 2.074(3)
C40 H40A 0.9800
C40 H40B 0.9800
C40 H40C 0.9800
C41 H41A 0.9800
C41 H41B 0.9800
C41 H41C 0.9800
C42 H42A 0.9800
C42 H42B 0.9800
C42 H42C 0.9800
C43 H43A 0.9800
C43 H43B 0.9800
C43 H43C 0.9800
C44 H44A 0.9800
C44 H44B 0.9800
C44 H44C 0.9800
C45 C46 1.412(4)
C45 C451 1.492(4)
C45 P3 1.801(3)
C45 Fe3 2.173(2)
C46 H46 1.0000
C46 C47 1.434(4)
C46 Fe3 2.056(3)
C47 C48 1.424(4)
C47 C471 1.490(4)
C47 Fe3 2.085(3)
C48 H48 1.0000
C48 C49 1.414(4)
C48 Fe3 2.056(2)
C49 C491 1.495(4)
C49 P3 1.810(3)
C49 Fe3 2.147(3)
C50 H50A 0.9800
C50 H50B 0.9800
C50 H50C 0.9800
C50 N3 1.448(4)
C51 H51A 0.9800
C51 H51B 0.9800
C51 H51C 0.9800
C51 N3 1.428(4)
C52 C53 1.415(4)
C52 C56 1.412(5)
C52 C57 1.498(4)
C52 Fe4 2.088(3)
C53 C54 1.430(4)
C53 C58 1.488(4)
C53 Fe4 2.076(3)
C54 C55 1.427(4)
C54 C59 1.495(4)
C54 Fe4 2.063(3)
C55 C56 1.413(4)
C55 C60 1.490(4)
C55 Fe4 2.081(3)
C56 C61 1.494(5)
C56 Fe4 2.098(3)
C57 H57A 0.9800
C57 H57B 0.9800
C57 H57C 0.9800
C58 H58A 0.9800
C58 H58B 0.9800
C58 H58C 0.9800
C59 H59A 0.9800
C59 H59B 0.9800
C59 H59C 0.9800
C60 H60A 0.9800
C60 H60B 0.9800
C60 H60C 0.9800
C61 H61A 0.9800
C61 H61B 0.9800
C61 H61C 0.9800
C62 C63 1.408(4)
C62 C621 1.494(3)
C62 P4 1.818(3)
C62 Fe4 2.164(2)
C63 H63 1.0000
C63 C64 1.423(3)
C63 Fe4 2.052(3)
C64 C65 1.417(4)
C64 C641 1.495(4)
C64 Fe4 2.070(3)
C65 H65 1.0000
C65 C66 1.417(4)
C65 Fe4 2.062(2)
C66 C661 1.497(3)
C66 P4 1.806(3)
C66 Fe4 2.164(2)
C67 H67A 0.9800
C67 H67B 0.9800
C67 H67C 0.9800
C67 N4 1.432(4)
C68 H68A 0.9800
C68 H68B 0.9800
C68 H68C 0.9800
C68 N4 1.457(4)
C111 C112 1.398(4)
C111 C116 1.392(4)
C112 H112 0.9500
C112 C113 1.389(4)
C113 H113 0.9500
C113 C114 1.372(5)
C114 H114 0.9500
C114 C115 1.361(5)
C115 H115 0.9500
C115 C116 1.391(4)
C116 H116 0.9500
C131 C132 1.397(4)
C131 C136 1.401(4)
C132 H132 0.9500
C132 C133 1.385(4)
C133 H133 0.9500
C133 C134 1.386(5)
C134 H134 0.9500
C134 C135 1.380(5)
C135 H135 0.9500
C135 C136 1.389(4)
C136 H136 0.9500
C151 C152 1.396(4)
C151 C156 1.395(4)
C152 H152 0.9500
C152 C153 1.392(4)
C153 H153 0.9500
C153 C154 1.370(4)
C154 H154 0.9500
C154 C155 1.374(4)
C155 H155 0.9500
C155 C156 1.387(4)
C156 H156 0.9500
C281 C282 1.400(4)
C281 C286 1.383(4)
C282 H282 0.9500
C282 C283 1.388(4)
C283 H283 0.9500
C283 C284 1.376(4)
C284 H284 0.9500
C284 C285 1.379(4)
C285 H285 0.9500
C285 C286 1.388(4)
C286 H286 0.9500
C301 C302 1.403(4)
C301 C306 1.384(4)
C302 H302 0.9500
C302 C303 1.381(4)
C303 H303 0.9500
C303 C304 1.377(4)
C304 H304 0.9500
C304 C305 1.379(4)
C305 H305 0.9500
C305 C306 1.383(4)
C306 H306 0.9500
C321 C322 1.408(4)
C321 C326 1.388(4)
C322 H322 0.9500
C322 C323 1.387(4)
C323 H323 0.9500
C323 C324 1.370(5)
C324 H324 0.9500
C324 C325 1.383(5)
C325 H325 0.9500
C325 C326 1.383(4)
C326 H326 0.9500
C451 C452 1.397(4)
C451 C456 1.402(4)
C452 H452 0.9500
C452 C453 1.389(4)
C453 H453 0.9500
C453 C454 1.378(5)
C454 H454 0.9500
C454 C455 1.377(5)
C455 H455 0.9500
C455 C456 1.391(4)
C456 H456 0.9500
C471 C472 1.400(4)
C471 C476 1.399(4)
C472 H472 0.9500
C472 C473 1.388(4)
C473 H473 0.9500
C473 C474 1.375(5)
C474 H474 0.9500
C474 C475 1.388(5)
C475 H475 0.9500
C475 C476 1.379(5)
C476 H476 0.9500
C491 C492 1.403(5)
C491 C496 1.395(4)
C492 H492 0.9500
C492 C493 1.389(4)
C493 H493 0.9500
C493 C494 1.376(5)
C494 H494 0.9500
C494 C495 1.371(6)
C495 H495 0.9500
C495 C496 1.391(4)
C496 H496 0.9500
C621 C622 1.403(4)
C621 C626 1.390(4)
C622 H622 0.9500
C622 C623 1.383(4)
C623 H623 0.9500
C623 C624 1.374(5)
C624 H624 0.9500
C624 C625 1.378(5)
C625 H625 0.9500
C625 C626 1.388(4)
C626 H626 0.9500
C641 C642 1.398(4)
C641 C646 1.399(4)
C642 H642 0.9500
C642 C643 1.392(4)
C643 H643 0.9500
C643 C644 1.381(5)
C644 H644 0.9500
C644 C645 1.384(5)
C645 H645 0.9500
C645 C646 1.387(4)
C646 H646 0.9500
C661 C662 1.380(4)
C661 C666 1.397(4)
C662 H662 0.9500
C662 C663 1.387(4)
C663 H663 0.9500
C663 C664 1.368(4)
C664 H664 0.9500
C664 C665 1.374(4)
C665 H665 0.9500
C665 C666 1.389(4)
C666 H666 0.9500
N1 P1 1.713(2)
N2 P2 1.697(2)
N3 P3 1.706(2)
N4 P4 1.705(2)
P1 Fe1 2.8056(8)
P2 Fe2 2.7923(8)
P3 Fe3 2.8285(9)
P4 Fe4 2.8055(8)

loop_
_geom_torsion_atom_site_label_1
_geom_torsion_atom_site_label_2
_geom_torsion_atom_site_label_3
_geom_torsion_atom_site_label_4
_geom_torsion
C1 C2 C3 C4 0.6(3)
C1 C2 C3 C8 -175.6(3)
C1 C2 C3 Fe1 60.1(2)
C2 C1 C5 C4 0.4(3)
C2 C1 C5 C10 175.2(3)
C2 C1 C5 Fe1 -59.28(19)
C2 C3 C4 C5 -0.3(3)
C2 C3 C4 C9 -178.1(2)
C2 C3 C4 Fe1 60.08(19)
C3 C4 C5 C1 -0.1(3)
C3 C4 C5 C10 -174.8(3)
C3 C4 C5 Fe1 60.21(18)
C5 C1 C2 C3 -0.6(3)
C5 C1 C2 C7 -177.7(3)
C5 C1 C2 Fe1 59.22(19)
C6 C1 C2 C3 175.7(3)
C6 C1 C2 C7 -1.4(5)
C6 C1 C2 Fe1 -124.5(3)
C6 C1 C5 C4 -175.9(3)
C6 C1 C5 C10 -1.1(5)
C6 C1 C5 Fe1 124.4(3)
C7 C2 C3 C4 177.6(3)
C7 C2 C3 C8 1.5(5)
C7 C2 C3 Fe1 -122.8(3)
C8 C3 C4 C5 175.9(3)
C8 C3 C4 C9 -1.9(4)
C8 C3 C4 Fe1 -123.7(3)
C9 C4 C5 C1 177.8(2)
C9 C4 C5 C10 3.0(4)
C9 C4 C5 Fe1 -122.0(3)
C11 C12 C13 C14 -3.3(4)
C11 C12 C13 C131 179.6(2)
C11 C12 C13 Fe1 -52.9(2)
C11 C111 C112 C113 -176.4(3)
C11 C111 C116 C115 176.3(3)
C12 C11 C111 C112 173.0(3)
C12 C11 C111 C116 -4.1(4)
C12 C11 P1 C15 34.4(2)
C12 C11 P1 N1 -73.6(2)
C12 C11 P1 Fe1 62.11(19)
C12 C13 C14 C15 5.8(4)
C12 C13 C14 Fe1 -49.7(2)
C12 C13 C131 C132 20.6(4)
C12 C13 C131 C136 -157.0(2)
C13 C14 C15 C151 -179.1(2)
C13 C14 C15 P1 17.6(4)
C13 C14 C15 Fe1 -53.7(2)
C13 C131 C132 C133 -179.0(3)
C13 C131 C136 C135 179.8(3)
C14 C13 C131 C132 -156.4(2)
C14 C13 C131 C136 25.9(4)
C14 C15 C151 C152 165.6(2)
C14 C15 C151 C156 -19.0(4)
C14 C15 P1 C11 -32.7(2)
C14 C15 P1 N1 78.3(2)
C14 C15 P1 Fe1 -60.01(19)
C15 C151 C152 C153 176.1(3)
C15 C151 C156 C155 -175.7(3)
C16 N1 P1 C11 42.4(3)
C16 N1 P1 C15 -57.7(3)
C16 N1 P1 Fe1 -8.9(3)
C17 N1 P1 C11 -104.7(3)
C17 N1 P1 C15 155.2(2)
C17 N1 P1 Fe1 -156.1(2)
C18 C19 C20 C21 -0.6(3)
C18 C19 C20 C25 173.9(3)
C18 C19 C20 Fe2 -60.82(19)
C19 C18 C22 C21 -2.0(3)
C19 C18 C22 C27 -179.3(3)
C19 C18 C22 Fe2 59.08(18)
C19 C20 C21 C22 -0.6(3)
C19 C20 C21 C26 175.4(3)
C19 C20 C21 Fe2 -59.27(19)
C20 C21 C22 C18 1.6(3)
C20 C21 C22 C27 179.1(3)
C20 C21 C22 Fe2 -59.05(19)
C22 C18 C19 C20 1.6(3)
C22 C18 C19 C24 178.0(3)
C22 C18 C19 Fe2 -59.32(18)
C23 C18 C19 C20 -173.6(3)
C23 C18 C19 C24 2.8(5)
C23 C18 C19 Fe2 125.5(3)
C23 C18 C22 C21 173.1(3)
C23 C18 C22 C27 -4.3(5)
C23 C18 C22 Fe2 -125.8(3)
C24 C19 C20 C21 -177.1(3)
C24 C19 C20 C25 -2.6(5)
C24 C19 C20 Fe2 122.7(3)
C25 C20 C21 C22 -175.1(3)
C25 C20 C21 C26 0.9(5)
C25 C20 C21 Fe2 126.2(3)
C26 C21 C22 C18 -174.4(3)
C26 C21 C22 C27 3.1(4)
C26 C21 C22 Fe2 124.9(3)
C28 C29 C30 C31 -4.9(4)
C28 C29 C30 C301 -179.6(2)
C28 C29 C30 Fe2 -55.1(2)
C28 C281 C282 C283 178.5(3)
C28 C281 C286 C285 -178.7(3)
C29 C28 C281 C282 15.3(4)
C29 C28 C281 C286 -167.5(3)
C29 C28 P2 C32 30.7(2)
C29 C28 P2 N2 -81.5(2)
C29 C28 P2 Fe2 59.7(2)
C29 C30 C31 C32 3.4(4)
C29 C30 C31 Fe2 -49.9(2)
C29 C30 C301 C302 146.9(3)
C29 C30 C301 C306 -34.3(4)
C30 C31 C32 C321 -175.4(2)
C30 C31 C32 P2 19.9(4)
C30 C31 C32 Fe2 -51.7(2)
C30 C301 C302 C303 -177.6(3)
C30 C301 C306 C305 177.8(3)
C31 C30 C301 C302 -27.6(4)
C31 C30 C301 C306 151.1(3)
C31 C32 C321 C322 -7.4(4)
C31 C32 C321 C326 175.8(3)
C31 C32 P2 C28 -31.8(2)
C31 C32 P2 N2 78.0(2)
C31 C32 P2 Fe2 -60.9(2)
C32 C321 C322 C323 -176.4(3)
C32 C321 C326 C325 177.2(3)
C33 N2 P2 C28 -133.5(2)
C33 N2 P2 C32 125.6(2)
C33 N2 P2 Fe2 177.59(16)
C34 N2 P2 C28 40.0(3)
C34 N2 P2 C32 -60.9(3)
C34 N2 P2 Fe2 -8.9(4)
C35 C36 C37 C38 1.0(3)
C35 C36 C37 C42 176.4(3)
C35 C36 C37 Fe3 -59.02(19)
C36 C35 C39 C38 0.3(3)
C36 C35 C39 C44 -177.0(3)
C36 C35 C39 Fe3 59.81(19)
C36 C37 C38 C39 -0.9(3)
C36 C37 C38 C43 176.0(3)
C36 C37 C38 Fe3 -61.52(18)
C37 C38 C39 C35 0.3(3)
C37 C38 C39 C44 177.8(3)
C37 C38 C39 Fe3 -60.45(19)
C39 C35 C36 C37 -0.8(3)
C39 C35 C36 C41 174.3(3)
C39 C35 C36 Fe3 -58.90(19)
C40 C35 C36 C37 -177.5(3)
C40 C35 C36 C41 -2.4(5)
C40 C35 C36 Fe3 124.4(3)
C40 C35 C39 C38 176.9(3)
C40 C35 C39 C44 -0.4(5)
C40 C35 C39 Fe3 -123.6(3)
C41 C36 C37 C38 -174.2(3)
C41 C36 C37 C42 1.2(4)
C41 C36 C37 Fe3 125.7(3)
C42 C37 C38 C39 -176.1(3)
C42 C37 C38 C43 0.8(5)
C42 C37 C38 Fe3 123.2(3)
C43 C38 C39 C35 -176.5(3)
C43 C38 C39 C44 0.9(5)
C43 C38 C39 Fe3 122.7(3)
C45 C46 C47 C48 6.8(4)
C45 C46 C47 C471 -177.9(2)
C45 C46 C47 Fe3 55.9(2)
C45 C451 C452 C453 176.8(3)
C45 C451 C456 C455 -176.1(2)
C46 C45 C451 C452 163.3(3)
C46 C45 C451 C456 -21.0(4)
C46 C45 P3 C49 -35.1(2)
C46 C45 P3 N3 73.8(2)
C46 C45 P3 Fe3 -60.9(2)
C46 C47 C48 C49 -4.6(4)
C46 C47 C48 Fe3 49.0(2)
C46 C47 C471 C472 24.8(4)
C46 C47 C471 C476 -156.7(3)
C47 C48 C49 C491 174.9(2)
C47 C48 C49 P3 -22.8(3)
C47 C48 C49 Fe3 52.4(2)
C47 C471 C472 C473 -179.7(3)
C47 C471 C476 C475 -179.7(3)
C48 C47 C471 C472 -160.0(2)
C48 C47 C471 C476 18.5(4)
C48 C49 C491 C492 178.8(2)
C48 C49 C491 C496 0.0(4)
C48 C49 P3 C45 36.7(2)
C48 C49 P3 N3 -74.6(2)
C48 C49 P3 Fe3 62.8(2)
C49 C491 C492 C493 -178.0(3)
C49 C491 C496 C495 177.9(3)
C50 N3 P3 C45 -44.2(3)
C50 N3 P3 C49 55.7(3)
C50 N3 P3 Fe3 7.9(3)
C51 N3 P3 C45 115.8(2)
C51 N3 P3 C49 -144.3(2)
C51 N3 P3 Fe3 167.91(18)
C52 C53 C54 C55 -0.8(3)
C52 C53 C54 C59 -176.6(3)
C52 C53 C54 Fe4 60.28(19)
C53 C52 C56 C55 -0.9(3)
C53 C52 C56 C61 175.5(3)
C53 C52 C56 Fe4 -59.87(19)
C53 C54 C55 C56 0.2(3)
C53 C54 C55 C60 -173.3(3)
C53 C54 C55 Fe4 60.88(19)
C54 C55 C56 C52 0.4(3)
C54 C55 C56 C61 -175.9(3)
C54 C55 C56 Fe4 59.60(19)
C56 C52 C53 C54 1.0(3)
C56 C52 C53 C58 -175.8(3)
C56 C52 C53 Fe4 60.5(2)
C57 C52 C53 C54 178.2(3)
C57 C52 C53 C58 1.4(5)
C57 C52 C53 Fe4 -122.3(3)
C57 C52 C56 C55 -178.2(3)
C57 C52 C56 C61 -1.8(5)
C57 C52 C56 Fe4 122.8(3)
C58 C53 C54 C55 176.2(3)
C58 C53 C54 C59 0.4(5)
C58 C53 C54 Fe4 -122.7(3)
C59 C54 C55 C56 176.1(3)
C59 C54 C55 C60 2.6(5)
C59 C54 C55 Fe4 -123.3(3)
C60 C55 C56 C52 174.0(3)
C60 C55 C56 C61 -2.3(5)
C60 C55 C56 Fe4 -126.8(3)
C62 C63 C64 C65 4.4(4)
C62 C63 C64 C641 177.9(2)
C62 C63 C64 Fe4 54.6(2)
C62 C621 C622 C623 -178.9(3)
C62 C621 C626 C625 179.2(3)
C63 C62 C621 C622 -15.2(4)
C63 C62 C621 C626 166.9(3)
C63 C62 P4 C66 -32.3(2)
C63 C62 P4 N4 75.9(2)
C63 C62 P4 Fe4 -60.4(2)
C63 C64 C65 C66 -4.0(4)
C63 C64 C65 Fe4 49.9(2)
C63 C64 C641 C642 25.7(4)
C63 C64 C641 C646 -153.0(3)
C64 C65 C66 C661 175.2(2)
C64 C65 C66 P4 -19.9(4)
C64 C65 C66 Fe4 52.2(2)
C64 C641 C642 C643 -175.8(3)
C64 C641 C646 C645 176.8(3)
C65 C64 C641 C642 -160.8(3)
C65 C64 C641 C646 20.4(4)
C65 C66 C661 C662 -172.0(3)
C65 C66 C661 C666 8.1(4)
C65 C66 P4 C62 32.8(2)
C65 C66 P4 N4 -79.4(2)
C65 C66 P4 Fe4 60.9(2)
C66 C661 C662 C663 179.6(3)
C66 C661 C666 C665 -179.4(3)
C67 N4 P4 C62 -38.8(3)
C67 N4 P4 C66 61.4(2)
C67 N4 P4 Fe4 14.0(3)
C68 N4 P4 C62 109.8(2)
C68 N4 P4 C66 -150.0(2)
C68 N4 P4 Fe4 162.56(15)
C111 C11 C12 C13 176.6(2)
C111 C11 C12 Fe1 125.0(2)
C111 C11 P1 C15 -163.68(18)
C111 C11 P1 N1 88.30(19)
C111 C11 P1 Fe1 -136.0(2)
C111 C112 C113 C114 0.3(5)
C112 C111 C116 C115 -0.9(5)
C112 C113 C114 C115 -1.4(5)
C113 C114 C115 C116 1.4(6)
C114 C115 C116 C111 -0.2(6)
C116 C111 C112 C113 0.9(4)
C131 C13 C14 C15 -177.1(2)
C131 C13 C14 Fe1 127.4(2)
C131 C132 C133 C134 -0.3(4)
C132 C131 C136 C135 2.1(4)
C132 C133 C134 C135 1.1(5)
C133 C134 C135 C136 -0.4(5)
C134 C135 C136 C131 -1.3(4)
C136 C131 C132 C133 -1.3(4)
C151 C15 P1 C11 163.49(18)
C151 C15 P1 N1 -85.5(2)
C151 C15 P1 Fe1 136.1(2)
C151 C152 C153 C154 -0.5(5)
C152 C151 C156 C155 -0.1(4)
C152 C153 C154 C155 0.4(5)
C153 C154 C155 C156 -0.1(5)
C154 C155 C156 C151 0.0(5)
C156 C151 C152 C153 0.4(4)
C281 C28 C29 C30 178.9(2)
C281 C28 C29 Fe2 125.7(2)
C281 C28 P2 C32 -165.2(2)
C281 C28 P2 N2 82.7(2)
C281 C28 P2 Fe2 -136.2(2)
C281 C282 C283 C284 -0.8(5)
C282 C281 C286 C285 -1.2(4)
C282 C283 C284 C285 0.6(5)
C283 C284 C285 C286 -0.7(5)
C284 C285 C286 C281 1.0(5)
C286 C281 C282 C283 1.1(4)
C301 C30 C31 C32 178.0(3)
C301 C30 C31 Fe2 124.7(2)
C301 C302 C303 C304 -0.8(5)
C302 C301 C306 C305 -3.3(4)
C302 C303 C304 C305 -2.3(5)
C303 C304 C305 C306 2.6(5)
C304 C305 C306 C301 0.3(5)
C306 C301 C302 C303 3.6(4)
C321 C32 P2 C28 163.1(2)
C321 C32 P2 N2 -87.1(2)
C321 C32 P2 Fe2 134.0(2)
C321 C322 C323 C324 -0.4(5)
C322 C321 C326 C325 0.2(5)
C322 C323 C324 C325 -0.3(5)
C323 C324 C325 C326 1.0(5)
C324 C325 C326 C321 -1.0(5)
C326 C321 C322 C323 0.5(4)
C451 C45 C46 C47 -178.3(2)
C451 C45 C46 Fe3 -124.3(2)
C451 C45 P3 C49 161.59(19)
C451 C45 P3 N3 -89.5(2)
C451 C45 P3 Fe3 135.9(2)
C451 C452 C453 C454 -0.9(5)
C452 C451 C456 C455 -0.3(4)
C452 C453 C454 C455 0.4(5)
C453 C454 C455 C456 0.2(5)
C454 C455 C456 C451 -0.3(4)
C456 C451 C452 C453 0.9(4)
C471 C47 C48 C49 -179.9(2)
C471 C47 C48 Fe3 -126.3(2)
C471 C472 C473 C474 -0.6(5)
C472 C471 C476 C475 -1.2(4)
C472 C473 C474 C475 -1.1(5)
C473 C474 C475 C476 1.7(5)
C474 C475 C476 C471 -0.6(5)
C476 C471 C472 C473 1.8(4)
C491 C49 P3 C45 -160.30(18)
C491 C49 P3 N3 88.3(2)
C491 C49 P3 Fe3 -134.2(2)
C491 C492 C493 C494 0.1(5)
C492 C491 C496 C495 -0.9(4)
C492 C493 C494 C495 -1.1(5)
C493 C494 C495 C496 1.0(5)
C494 C495 C496 C491 0.0(5)
C496 C491 C492 C493 0.9(4)
C621 C62 C63 C64 -176.3(2)
C621 C62 C63 Fe4 -123.5(2)
C621 C62 P4 C66 162.7(2)
C621 C62 P4 N4 -89.1(2)
C621 C62 P4 Fe4 134.6(2)
C621 C622 C623 C624 0.3(5)
C622 C621 C626 C625 1.3(5)
C622 C623 C624 C625 0.1(5)
C623 C624 C625 C626 0.1(5)
C624 C625 C626 C621 -0.9(5)
C626 C621 C622 C623 -1.0(4)
C641 C64 C65 C66 -177.5(2)
C641 C64 C65 Fe4 -123.5(2)
C641 C642 C643 C644 -2.0(6)
C642 C641 C646 C645 -2.0(4)
C642 C643 C644 C645 -0.2(6)
C643 C644 C645 C646 1.2(5)
C644 C645 C646 C641 -0.1(5)
C646 C641 C642 C643 3.0(5)
C661 C66 P4 C62 -161.99(19)
C661 C66 P4 N4 85.8(2)
C661 C66 P4 Fe4 -133.9(2)
C661 C662 C663 C664 0.1(6)
C662 C661 C666 C665 0.7(4)
C662 C663 C664 C665 0.1(5)
C663 C664 C665 C666 0.2(5)
C664 C665 C666 C661 -0.6(5)
C666 C661 C662 C663 -0.5(5)
P1 C11 C12 C13 -22.1(4)
P1 C11 C12 Fe1 -73.64(17)
P1 C11 C111 C112 10.4(3)
P1 C11 C111 C116 -166.7(2)
P1 C15 C151 C152 -29.5(3)
P1 C15 C151 C156 145.9(2)
P2 C28 C29 C30 -17.4(4)
P2 C28 C29 Fe2 -70.55(19)
P2 C28 C281 C282 -150.0(2)
P2 C28 C281 C286 27.3(3)
P2 C32 C321 C322 158.5(2)
P2 C32 C321 C326 -18.3(3)
P3 C45 C46 C47 18.9(4)
P3 C45 C46 Fe3 72.89(18)
P3 C45 C451 C452 -32.5(3)
P3 C45 C451 C456 143.2(2)
P3 C49 C491 C492 15.2(3)
P3 C49 C491 C496 -163.6(2)
P4 C62 C63 C64 19.0(4)
P4 C62 C63 Fe4 71.69(19)
P4 C62 C621 C622 150.7(2)
P4 C62 C621 C626 -27.1(3)
P4 C66 C661 C662 21.8(3)
P4 C66 C661 C666 -158.1(2)
Fe1 C1 C2 C3 -59.82(19)
Fe1 C1 C2 C7 123.1(3)
Fe1 C1 C5 C4 59.69(18)
Fe1 C1 C5 C10 -125.5(3)
Fe1 C2 C3 C4 -59.52(19)
Fe1 C2 C3 C8 124.3(3)
Fe1 C3 C4 C5 -60.39(18)
Fe1 C3 C4 C9 121.8(3)
Fe1 C4 C5 C1 -60.27(18)
Fe1 C4 C5 C10 125.0(3)
Fe1 C11 C12 C13 51.6(2)
Fe1 C11 C111 C112 -103.4(3)
Fe1 C11 C111 C116 79.5(3)
Fe1 C11 P1 C15 -27.67(11)
Fe1 C11 P1 N1 -135.68(10)
Fe1 C12 C13 C14 49.6(2)
Fe1 C12 C13 C131 -127.4(2)
Fe1 C13 C14 C15 55.5(2)
Fe1 C13 C131 C132 -68.3(3)
Fe1 C13 C131 C136 114.0(3)
Fe1 C14 C15 C151 -125.4(2)
Fe1 C14 C15 P1 71.31(18)
Fe1 C15 C151 C152 83.5(3)
Fe1 C15 C151 C156 -101.0(3)
Fe1 C15 P1 C11 27.35(10)
Fe1 C15 P1 N1 138.31(10)
Fe2 C18 C19 C20 60.96(19)
Fe2 C18 C19 C24 -122.6(3)
Fe2 C18 C22 C21 -61.10(19)
Fe2 C18 C22 C27 121.6(3)
Fe2 C19 C20 C21 60.17(19)
Fe2 C19 C20 C25 -125.3(3)
Fe2 C20 C21 C22 58.66(19)
Fe2 C20 C21 C26 -125.3(3)
Fe2 C21 C22 C18 60.69(18)
Fe2 C21 C22 C27 -121.9(3)
Fe2 C28 C29 C30 53.2(2)
Fe2 C28 C281 C282 97.2(3)
Fe2 C28 C281 C286 -85.5(3)
Fe2 C28 P2 C32 -28.96(12)
Fe2 C28 P2 N2 -141.14(11)
Fe2 C29 C30 C31 50.1(2)
Fe2 C29 C30 C301 -124.5(2)
Fe2 C30 C31 C32 53.3(2)
Fe2 C30 C301 C302 60.8(4)
Fe2 C30 C301 C306 -120.4(3)
Fe2 C31 C32 C321 -123.7(2)
Fe2 C31 C32 P2 71.60(19)
Fe2 C32 C321 C322 -90.2(3)
Fe2 C32 C321 C326 93.0(3)
Fe2 C32 P2 C28 29.09(12)
Fe2 C32 P2 N2 138.84(11)
Fe3 C35 C36 C37 58.06(18)
Fe3 C35 C36 C41 -126.8(3)
Fe3 C35 C39 C38 -59.50(19)
Fe3 C35 C39 C44 123.1(3)
Fe3 C36 C37 C38 60.07(18)
Fe3 C36 C37 C42 -124.5(3)
Fe3 C37 C38 C39 60.67(19)
Fe3 C37 C38 C43 -122.5(3)
Fe3 C38 C39 C35 60.79(19)
Fe3 C38 C39 C44 -121.8(3)
Fe3 C45 C46 C47 -54.0(2)
Fe3 C45 C451 C452 81.6(4)
Fe3 C45 C451 C456 -102.7(3)
Fe3 C45 P3 C49 25.73(11)
Fe3 C45 P3 N3 134.64(11)
Fe3 C46 C47 C48 -49.1(2)
Fe3 C46 C47 C471 126.3(2)
Fe3 C47 C48 C49 -53.6(2)
Fe3 C47 C471 C472 111.8(3)
Fe3 C47 C471 C476 -69.7(3)
Fe3 C48 C49 C491 122.5(2)
Fe3 C48 C49 P3 -75.21(17)
Fe3 C49 C491 C492 -98.5(3)
Fe3 C49 C491 C496 82.8(3)
Fe3 C49 P3 C45 -26.08(11)
Fe3 C49 P3 N3 -137.46(11)
Fe4 C52 C53 C54 -59.47(19)
Fe4 C52 C53 C58 123.7(3)
Fe4 C52 C56 C55 59.0(2)
Fe4 C52 C56 C61 -124.6(3)
Fe4 C53 C54 C55 -61.03(19)
Fe4 C53 C54 C59 123.1(3)
Fe4 C54 C55 C56 -60.67(19)
Fe4 C54 C55 C60 125.8(3)
Fe4 C55 C56 C52 -59.2(2)
Fe4 C55 C56 C61 124.5(3)
Fe4 C62 C63 C64 -52.7(2)
Fe4 C62 C621 C622 -96.7(3)
Fe4 C62 C621 C626 85.4(3)
Fe4 C62 P4 C66 28.11(11)
Fe4 C62 P4 N4 136.30(11)
Fe4 C63 C64 C65 -50.2(2)
Fe4 C63 C64 C641 123.4(2)
Fe4 C64 C65 C66 -53.9(2)
Fe4 C64 C641 C642 111.6(3)
Fe4 C64 C641 C646 -67.1(3)
Fe4 C65 C66 C661 123.0(2)
Fe4 C65 C66 P4 -72.13(18)
Fe4 C66 C661 C662 -90.1(3)
Fe4 C66 C661 C666 90.0(3)
Fe4 C66 P4 C62 -28.10(11)
Fe4 C66 P4 N4 -140.30(10)
